data_4515378
loop_
_publ_author_name
'Barreda, Omar'
'Bannwart, Gianluca'
'Yap, Glenn P. A.'
'Bloch, Eric D.'

_publ_section_title
;
 Ligand-Based Phase Control in Porous Molecular Assemblies.
;
_journal_issue 14
_journal_name_full 'ACS applied materials &amp; interfaces'
_journal_page_first 11420
_journal_page_last 11424
_journal_paper_doi 10.1021/acsami.8b02015
_journal_volume 10
_journal_year 2018
_chemical_formula_sum 'C268 H248 Cu24 N10 O144'
_chemical_formula_weight 7437.71
_space_group_crystal_system triclinic
_space_group_IT_number 2
_space_group_name_Hall '-P 1'
_space_group_name_H-M_alt 'P -1'
_atom_sites_solution_hydrogens geom
_audit_creation_method SHELXL-2017/1
_cell_angle_alpha 106.650(5)
_cell_angle_beta 97.080(5)
_cell_angle_gamma 113.638(5)
_cell_formula_units_Z 1
_cell_length_a 23.5934(15)
_cell_length_b 23.6713(17)
_cell_length_c 23.9591(16)
_cell_measurement_reflns_used 9972
_cell_measurement_temperature 200(2)
_cell_measurement_theta_max 47.62
_cell_measurement_theta_min 2.49
_cell_volume 11303.6(15)
_computing_cell_refinement 'Bruker SAINT'
_computing_data_collection 'Bruker APEX2'
_computing_data_reduction 'Bruker SAINT'
_computing_molecular_graphics 'Bruker SHELXTL'
_computing_publication_material 'Bruker SHELXTL'
_computing_structure_refinement 'SHELXL-2017/1 (Sheldrick, 2017)'
_computing_structure_solution 'SHELXS-97 (Sheldrick 2008)'
_diffrn_ambient_temperature 200(2)
_diffrn_detector_area_resol_mean 8.33
_diffrn_measured_fraction_theta_full 0.911
_diffrn_measured_fraction_theta_max 0.911
_diffrn_measurement_device_type 'Bruker AXS APEX diffractometer'
_diffrn_measurement_method '\f and \w scans'
_diffrn_radiation_type CuK\a
_diffrn_radiation_wavelength 1.54178
_diffrn_reflns_av_R_equivalents 0.1081
_diffrn_reflns_av_unetI/netI 0.1066
_diffrn_reflns_Laue_measured_fraction_full 0.911
_diffrn_reflns_Laue_measured_fraction_max 0.911
_diffrn_reflns_limit_h_max 26
_diffrn_reflns_limit_h_min -26
_diffrn_reflns_limit_k_max 26
_diffrn_reflns_limit_k_min -26
_diffrn_reflns_limit_l_max 26
_diffrn_reflns_limit_l_min -26
_diffrn_reflns_number 115706
_diffrn_reflns_point_group_measured_fraction_full 0.911
_diffrn_reflns_point_group_measured_fraction_max 0.911
_diffrn_reflns_theta_full 61.720
_diffrn_reflns_theta_max 61.720
_diffrn_reflns_theta_min 2.000
_exptl_absorpt_coefficient_mu 1.779
_exptl_absorpt_correction_T_max 0.7516
_exptl_absorpt_correction_T_min 0.5115
_exptl_absorpt_correction_type multi-scan
_exptl_absorpt_process_details 'APEX3 (Bruker, 2015)'
_exptl_crystal_colour green
_exptl_crystal_density_diffrn 1.093
_exptl_crystal_description block
_exptl_crystal_F_000 3774
_exptl_crystal_size_max 0.306
_exptl_crystal_size_mid 0.210
_exptl_crystal_size_min 0.199
_refine_diff_density_max 1.564
_refine_diff_density_min -0.796
_refine_diff_density_rms 0.101
_refine_ls_extinction_method none
_refine_ls_goodness_of_fit_ref 1.074
_refine_ls_hydrogen_treatment constr
_refine_ls_matrix_type full
_refine_ls_number_parameters 2008
_refine_ls_number_reflns 32154
_refine_ls_number_restraints 3535
_refine_ls_restrained_S_all 1.030
_refine_ls_R_factor_all 0.1507
_refine_ls_R_factor_gt 0.1097
_refine_ls_shift/su_max 0.002
_refine_ls_shift/su_mean 0.000
_refine_ls_structure_factor_coef Fsqd
_refine_ls_weighting_details 'w=1/[\s^2^(Fo^2^)+(0.1611P)^2^+35.7206P] where P=(Fo^2^+2Fc^2^)/3'
_refine_ls_weighting_scheme calc
_refine_ls_wR_factor_gt 0.3157
_refine_ls_wR_factor_ref 0.3433
_reflns_Friedel_coverage 0.000
_reflns_number_gt 18443
_reflns_number_total 32154
_reflns_threshold_expression 'I > 2\s(I)'
_cod_data_source_file am8b02015_si_005.cif
_cod_data_source_block eric023_sq
_cod_original_cell_volume 11303.6(14)
_cod_database_code 4515378
_shelx_shelxl_version_number 2017/1
_shelx_space_group_comment
; 
The symmetry employed for this shelxl refinement is uniquely defined 
by the following loop, which should always be used as a source of 
symmetry information in preference to the above space-group names. 
They are only intended as comments. 
;

loop_
_space_group_symop_operation_xyz
'x, y, z'
'-x, -y, -z'

loop_
_atom_site_label
_atom_site_type_symbol
_atom_site_fract_x
_atom_site_fract_y
_atom_site_fract_z
_atom_site_U_iso_or_equiv
_atom_site_adp_type
_atom_site_occupancy
_atom_site_site_symmetry_order
_atom_site_calc_flag
_atom_site_refinement_flags_posn
_atom_site_refinement_flags_adp
Cu1 Cu 0.87958(7) 0.67296(9) 0.56009(7) 0.0706(5) Uani 1 1 d . U
Cu2 Cu 1.00490(7) 0.73114(9) 0.58225(7) 0.0684(4) Uani 1 1 d . U
Cu3 Cu 0.72068(7) 0.55711(9) 0.81313(7) 0.0740(5) Uani 1 1 d . U
Cu4 Cu 0.79508(7) 0.57143(10) 0.91352(8) 0.0763(5) Uani 1 1 d . U
Cu5 Cu 0.50639(7) 0.19108(8) 0.55596(7) 0.0646(4) Uani 1 1 d . U
Cu6 Cu 0.50764(7) 0.08645(8) 0.57610(7) 0.0630(4) Uani 1 1 d . U
Cu7 Cu 0.33812(8) 0.38331(10) 0.74921(8) 0.0774(5) Uani 1 1 d . U
Cu8 Cu 0.28509(7) 0.34266(9) 0.82997(8) 0.0732(5) Uani 1 1 d . U
Cu9 Cu 0.32898(7) 0.69336(9) 0.68853(7) 0.0693(5) Uani 1 1 d . U
Cu10 Cu 0.27245(7) 0.75714(9) 0.74907(7) 0.0682(4) Uani 1 1 d . U
Cu11 Cu 0.71202(7) 0.86451(9) 0.75871(7) 0.0714(5) Uani 1 1 d . U
Cu12 Cu 0.78339(7) 0.98646(9) 0.83919(7) 0.0749(5) Uani 1 1 d . U
O1_1 O 0.8945(4) 0.6526(4) 0.6318(4) 0.079(2) Uani 1 1 d . U
O2_1 O 1.0031(3) 0.6998(4) 0.6499(3) 0.078(2) Uani 1 1 d . U
O3_1 O 0.7976(4) 0.5841(5) 0.7859(4) 0.084(2) Uani 1 1 d . U
O4_1 O 0.8615(4) 0.5993(5) 0.8726(4) 0.093(2) Uani 1 1 d . U
O5_1 O 1.0770(4) 0.6656(6) 0.8397(4) 0.113(3) Uani 1 1 d . U
C1_1 C 0.9509(5) 0.6718(7) 0.6622(5) 0.074(3) Uani 1 1 d . U
C2_1 C 0.9558(5) 0.6548(6) 0.7195(5) 0.076(3) Uani 1 1 d . U
C3_1 C 1.0161(5) 0.6654(7) 0.7507(5) 0.081(3) Uani 1 1 d . U
H3_1 H 1.052289 0.679945 0.735193 0.098 Uiso 1 1 calc R U
C4_1 C 1.0215(6) 0.6541(8) 0.8044(6) 0.092(3) Uani 1 1 d . U
C5_1 C 0.9671(6) 0.6346(8) 0.8269(6) 0.094(4) Uani 1 1 d . U
H5_1 H 0.970711 0.628955 0.864677 0.112 Uiso 1 1 calc R U
C6_1 C 0.9095(6) 0.6238(7) 0.7950(6) 0.082(3) Uani 1 1 d . U
C7_1 C 0.9036(6) 0.6314(7) 0.7402(5) 0.082(3) Uani 1 1 d . U
H7_1 H 0.862466 0.620206 0.716643 0.099 Uiso 1 1 calc R U
C8_1 C 0.8518(6) 0.6009(7) 0.8191(6) 0.082(3) Uani 1 1 d . U
C9_1 C 1.1209(7) 0.6553(10) 0.8084(8) 0.120(5) Uani 1 1 d . U
H9A_1 H 1.163684 0.676785 0.837795 0.144 Uiso 1 1 calc R U
H9B_1 H 1.124660 0.677738 0.778957 0.144 Uiso 1 1 calc R U
C10_1 C 1.1032(8) 0.5823(10) 0.7745(9) 0.135(6) Uani 1 1 d . U
H10A_1 H 1.136196 0.579815 0.754131 0.202 Uiso 1 1 calc R U
H10B_1 H 1.100648 0.559795 0.803308 0.202 Uiso 1 1 calc R U
H10C_1 H 1.061543 0.560750 0.744347 0.202 Uiso 1 1 calc R U
O1_2 O 0.8922(4) 0.7599(4) 0.6130(4) 0.080(2) Uani 1 1 d . U
O2_2 O 1.0002(3) 0.8092(4) 0.6335(3) 0.078(2) Uani 1 1 d . U
O3_2 O 0.7934(4) 0.8771(4) 0.7372(4) 0.079(2) Uani 1 1 d . U
O4_2 O 0.8540(4) 0.9796(5) 0.8050(4) 0.084(2) Uani 1 1 d . U
O5_2 O 1.0683(4) 1.0455(5) 0.7529(4) 0.097(3) Uani 1 1 d . U
C1_2 C 0.9468(5) 0.8098(7) 0.6401(5) 0.075(3) Uani 1 1 d . U
C2_2 C 0.9493(5) 0.8697(7) 0.6790(6) 0.075(3) Uani 1 1 d . U
C3_2 C 1.0056(6) 0.9306(7) 0.6980(6) 0.084(3) Uani 1 1 d . U
H3_2 H 1.041677 0.931458 0.683766 0.100 Uiso 1 1 calc R U
C4_2 C 1.0101(6) 0.9897(7) 0.7372(6) 0.079(3) Uani 1 1 d . U
C5_2 C 0.9570(6) 0.9871(7) 0.7551(6) 0.083(3) Uani 1 1 d . U
H5_2 H 0.958871 1.027168 0.780706 0.100 Uiso 1 1 calc R U
C6_2 C 0.9012(5) 0.9301(7) 0.7382(5) 0.077(3) Uani 1 1 d . U
C7_2 C 0.8969(5) 0.8705(7) 0.7000(6) 0.076(3) Uani 1 1 d . U
H7_2 H 0.858171 0.830387 0.688322 0.091 Uiso 1 1 calc R U
C8_2 C 0.8444(6) 0.9273(7) 0.7625(6) 0.076(3) Uani 1 1 d . U
C9_2 C 1.0727(6) 1.1062(8) 0.7863(7) 0.100(4) Uani 1 1 d . U
H9A_2 H 1.063285 1.106097 0.825443 0.120 Uiso 1 1 calc R U
H9B_2 H 1.041464 1.115477 0.763859 0.120 Uiso 1 1 calc R U
C10_2 C 1.1394(7) 1.1574(8) 0.7967(8) 0.118(5) Uani 1 1 d . U
H10A_2 H 1.145260 1.163441 0.758659 0.177 Uiso 1 1 calc R U
H10B_2 H 1.169925 1.143004 0.811350 0.177 Uiso 1 1 calc R U
H10C_2 H 1.147027 1.199476 0.826946 0.177 Uiso 1 1 calc R U
O1_3 O 0.8851(4) 0.7041(5) 0.4927(4) 0.085(2) Uani 1 1 d . U
O2_3 O 0.9912(4) 0.7571(5) 0.5125(4) 0.085(2) Uani 1 1 d . U
O3_3 O 0.7499(4) 0.6639(5) 0.3003(4) 0.089(2) Uani 1 1 d . U
O4_3 O 0.7963(4) 0.6978(5) 0.2303(4) 0.086(2) Uani 1 1 d . U
O5_3 O 1.0241(5) 0.8496(7) 0.3430(6) 0.148(4) Uani 1 1 d . U
C1_3 C 0.9355(6) 0.7354(7) 0.4820(6) 0.081(3) Uani 1 1 d . U
C2_3 C 0.9281(6) 0.7514(7) 0.4238(5) 0.082(3) Uani 1 1 d . U
C3_3 C 0.9818(7) 0.7965(8) 0.4126(6) 0.101(4) Uani 1 1 d . U
H3_3 H 1.022694 0.819099 0.441342 0.121 Uiso 1 1 calc R U
C4_3 C 0.9743(7) 0.8072(8) 0.3597(7) 0.105(4) Uani 1 1 d . U
C5_3 C 0.9170(7) 0.7745(8) 0.3166(6) 0.103(4) Uani 1 1 d . U
H5_3 H 0.913227 0.781238 0.279379 0.124 Uiso 1 1 calc R U
C6_3 C 0.8635(6) 0.7303(7) 0.3290(6) 0.087(3) Uani 1 1 d . U
C7_3 C 0.8697(6) 0.7198(7) 0.3831(5) 0.078(3) Uani 1 1 d . U
H7_3 H 0.833266 0.690651 0.391497 0.094 Uiso 1 1 calc R U
C8_3 C 0.7981(6) 0.6942(7) 0.2832(6) 0.082(3) Uani 1 1 d . U
C9_3 C 1.0846(9) 0.8868(12) 0.3860(10) 0.170(7) Uani 1 1 d . U
H9A_3 H 1.105346 0.858271 0.388443 0.255 Uiso 1 1 calc R U
H9B_3 H 1.080070 0.906790 0.426510 0.255 Uiso 1 1 calc R U
C10_3 C 1.1276(11) 0.9454(14) 0.3620(12) 0.224(12) Uani 1 1 d . U
H10A_3 H 1.170534 0.973146 0.390379 0.336 Uiso 1 1 calc R U
H10B_3 H 1.131376 0.924760 0.321850 0.336 Uiso 1 1 calc R U
H10C_3 H 1.106240 0.973011 0.359706 0.336 Uiso 1 1 calc R U
O1_4 O 0.7089(4) 0.4657(4) 0.7864(4) 0.085(2) Uani 1 1 d . U
O2_4 O 0.7726(4) 0.4784(5) 0.8713(4) 0.086(2) Uani 1 1 d . U
O3_4 O 0.5780(4) 0.2437(4) 0.6285(4) 0.081(2) Uani 1 1 d . U
O4_4 O 0.5780(4) 0.1566(5) 0.6475(4) 0.083(2) Uani 1 1 d . U
O5_4 O 0.7459(6) 0.2545(6) 0.8460(5) 0.133(4) Uani 1 1 d . U
C1_4 C 0.7336(5) 0.4440(7) 0.8186(5) 0.072(3) Uani 1 1 d . U
C2_4 C 0.7156(6) 0.3705(7) 0.7947(5) 0.078(3) Uani 1 1 d . U
C3_4 C 0.7406(7) 0.3453(7) 0.8278(6) 0.091(3) Uani 1 1 d . U
H3_4 H 0.772098 0.374306 0.865293 0.109 Uiso 1 1 calc R U
C4_4 C 0.7216(8) 0.2763(8) 0.8086(6) 0.098(4) Uani 1 1 d . U
C5_4 C 0.6722(7) 0.2349(7) 0.7521(5) 0.086(3) Uani 1 1 d . U
H5_4 H 0.655551 0.188063 0.738118 0.103 Uiso 1 1 calc R U
C6_4 C 0.6494(6) 0.2632(7) 0.7187(5) 0.079(3) Uani 1 1 d . U
C7_4 C 0.6680(5) 0.3299(6) 0.7386(5) 0.071(3) Uani 1 1 d . U
H7_4 H 0.649816 0.348279 0.715683 0.086 Uiso 1 1 calc R U
C8_4 C 0.5975(6) 0.2163(7) 0.6596(5) 0.076(3) Uani 1 1 d . U
C9_4 C 0.7177(12) 0.1813(10) 0.8298(9) 0.157(6) Uani 1 1 d . U
H9A_4 H 0.670375 0.161866 0.815102 0.188 Uiso 1 1 calc R U
H9B_4 H 0.733114 0.162716 0.795920 0.188 Uiso 1 1 calc R U
C10_4 C 0.7322(16) 0.1619(13) 0.8765(12) 0.233(12) Uani 1 1 d . U
H10A_4 H 0.711920 0.113385 0.862107 0.350 Uiso 1 1 calc R U
H10B_4 H 0.778895 0.179785 0.890668 0.350 Uiso 1 1 calc R U
H10C_4 H 0.716042 0.178934 0.909884 0.350 Uiso 1 1 calc R U
O1_5 O 0.6529(4) 0.5317(4) 0.8543(4) 0.085(2) Uani 1 1 d . U
O2_5 O 0.7137(4) 0.5414(5) 0.9381(4) 0.088(2) Uani 1 1 d . U
O3_5 O 0.4185(4) 0.4238(5) 0.8117(4) 0.089(2) Uani 1 1 d . U
O4_5 O 0.3744(4) 0.3861(5) 0.8796(4) 0.086(2) Uani 1 1 d . U
O5_5 O 0.5641(5) 0.4425(5) 1.0490(5) 0.111(3) Uani 1 1 d . U
C1_5 C 0.6612(5) 0.5242(7) 0.9034(6) 0.076(3) Uani 1 1 d . U
C2_5 C 0.6028(5) 0.4949(7) 0.9258(6) 0.079(3) Uani 1 1 d . U
C3_5 C 0.6080(6) 0.4850(7) 0.9798(6) 0.085(3) Uani 1 1 d . U
H3_5 H 0.649169 0.501970 1.006541 0.102 Uiso 1 1 calc R U
C4_5 C 0.5538(6) 0.4507(7) 0.9947(6) 0.086(3) Uani 1 1 d . U
C5_5 C 0.4942(6) 0.4287(6) 0.9583(6) 0.082(3) Uani 1 1 d . U
H5_5 H 0.457058 0.405457 0.969666 0.099 Uiso 1 1 calc R U
C6_5 C 0.4876(5) 0.4405(7) 0.9029(6) 0.079(3) Uani 1 1 d . U
C7_5 C 0.5420(5) 0.4716(7) 0.8863(6) 0.083(3) Uani 1 1 d . U
H7_5 H 0.538803 0.477391 0.848578 0.099 Uiso 1 1 calc R U
C8_5 C 0.4219(5) 0.4154(6) 0.8623(6) 0.080(3) Uani 1 1 d . U
C9_5 C 0.5114(7) 0.4008(9) 1.0630(8) 0.117(5) Uani 1 1 d . U
H9A_5 H 0.491828 0.355323 1.032130 0.140 Uiso 1 1 calc R U
H9B_5 H 0.478572 0.416871 1.063080 0.140 Uiso 1 1 calc R U
C10_5 C 0.5334(9) 0.3998(11) 1.1258(9) 0.160(8) Uani 1 1 d . U
H10A_5 H 0.560109 0.376884 1.123690 0.240 Uiso 1 1 calc R U
H10B_5 H 0.495680 0.376458 1.138564 0.240 Uiso 1 1 calc R U
H10C_5 H 0.558424 0.445444 1.155108 0.240 Uiso 1 1 calc R U
O1_6 O 0.7452(4) 0.6530(4) 0.8568(4) 0.082(2) Uani 1 1 d . U
O2_6 O 0.8057(4) 0.6636(5) 0.9427(4) 0.089(2) Uani 1 1 d . U
O3_6 O 0.7398(4) 0.8400(4) 0.8252(4) 0.081(2) Uani 1 1 d . U
O4_6 O 0.7992(4) 0.9434(5) 0.8947(4) 0.093(2) Uani 1 1 d . U
O5_6 O 0.8755(8) 0.8977(7) 1.0776(6) 0.189(6) Uani 1 1 d . U
C1_6 C 0.7802(6) 0.6863(7) 0.9085(6) 0.084(3) Uani 1 1 d . U
C2_6 C 0.7997(5) 0.7577(4) 0.9341(4) 0.100(4) Uani 1 1 d G U
C3_6 C 0.8333(5) 0.7969(5) 0.9943(4) 0.131(5) Uani 1 1 d G U
H3_6 H 0.845932 0.777931 1.020405 0.158 Uiso 1 1 calc R U
C4_6 C 0.8486(6) 0.8638(5) 1.0163(3) 0.168(6) Uani 1 1 d G U
C5_6 C 0.8302(6) 0.8915(4) 0.9781(4) 0.143(6) Uani 1 1 d G U
H5_6 H 0.840555 0.937203 0.993200 0.172 Uiso 1 1 calc R U
C6_6 C 0.7965(5) 0.8524(5) 0.9179(4) 0.103(4) Uani 1 1 d G U
C7_6 C 0.7813(4) 0.7855(4) 0.8959(3) 0.082(3) Uani 1 1 d G U
H7_6 H 0.758305 0.758733 0.854731 0.098 Uiso 1 1 calc R U
C8_6 C 0.7750(7) 0.8786(8) 0.8750(6) 0.087(3) Uani 1 1 d . U
C9_6 C 0.8706(13) 0.9696(12) 1.1133(10) 0.185(8) Uani 1 1 d . U
H9A_6 H 0.897901 0.992156 1.155566 0.222 Uiso 1 1 calc R U
H9B_6 H 0.884337 1.000485 1.091560 0.222 Uiso 1 1 calc R U
C10_6 C 0.7977(14) 0.9453(13) 1.1112(13) 0.209(10) Uani 1 1 d . U
H10A_6 H 0.773509 0.937939 1.071258 0.314 Uiso 1 1 calc R U
H10B_6 H 0.793010 0.979071 1.142395 0.314 Uiso 1 1 calc R U
H10C_6 H 0.781054 0.903710 1.118503 0.314 Uiso 1 1 calc R U
O1_7 O 0.4473(3) 0.1854(4) 0.6091(4) 0.077(2) Uani 1 1 d . U
O2_7 O 0.4476(4) 0.0965(4) 0.6244(4) 0.078(2) Uani 1 1 d . U
O3_7 O 0.3438(4) 0.2995(4) 0.7255(4) 0.082(2) Uani 1 1 d . U
O4_7 O 0.2966(4) 0.2643(4) 0.7923(4) 0.080(2) Uani 1 1 d . U
O5_7 O 0.3233(4) 0.0633(5) 0.7778(4) 0.088(2) Uani 1 1 d . U
C1_7 C 0.4331(5) 0.1410(7) 0.6339(5) 0.073(3) Uani 1 1 d . U
C2_7 C 0.3938(5) 0.1488(7) 0.6775(5) 0.077(3) Uani 1 1 d . U
C3_7 C 0.3757(5) 0.1002(7) 0.7047(5) 0.076(3) Uani 1 1 d . U
H3_7 H 0.386494 0.064663 0.693692 0.091 Uiso 1 1 calc R U
C4_7 C 0.3418(6) 0.1065(7) 0.7480(6) 0.081(3) Uani 1 1 d . U
C5_7 C 0.3241(6) 0.1558(7) 0.7611(6) 0.080(3) Uani 1 1 d . U
H5_7 H 0.299854 0.158865 0.789629 0.096 Uiso 1 1 calc R U
C6_7 C 0.3414(5) 0.2021(7) 0.7328(5) 0.076(3) Uani 1 1 d . U
C7_7 C 0.3756(5) 0.1969(6) 0.6915(5) 0.076(3) Uani 1 1 d . U
H7_7 H 0.386958 0.228164 0.672095 0.091 Uiso 1 1 calc R U
C8_7 C 0.3251(5) 0.2596(7) 0.7505(5) 0.076(3) Uani 1 1 d . U
C9_7 C 0.3461(7) 0.0155(7) 0.7687(7) 0.095(4) Uani 1 1 d . U
H9A_7 H 0.393639 0.037624 0.782049 0.114 Uiso 1 1 calc R U
H9B_7 H 0.331988 -0.012860 0.725262 0.114 Uiso 1 1 calc R U
C10_7 C 0.3187(7) -0.0264(8) 0.8056(7) 0.105(4) Uani 1 1 d . U
H10A_7 H 0.271674 -0.045639 0.793952 0.158 Uiso 1 1 calc R U
H10B_7 H 0.335421 0.001591 0.848794 0.158 Uiso 1 1 calc R U
H10C_7 H 0.331239 -0.062051 0.797994 0.158 Uiso 1 1 calc R U
O1_8 O 0.3245(4) 0.4599(5) 0.7841(4) 0.088(2) Uani 1 1 d . U
O2_8 O 0.2807(4) 0.4268(4) 0.8550(4) 0.084(2) Uani 1 1 d . U
O3_8 O 0.3162(4) 0.6458(4) 0.7434(4) 0.082(2) Uani 1 1 d . U
O4_8 O 0.2735(3) 0.7056(4) 0.8002(4) 0.076(2) Uani 1 1 d . U
O5_8 O 0.2355(6) 0.6149(7) 0.9624(5) 0.131(3) Uani 1 1 d . U
C1_8 C 0.2971(6) 0.4658(7) 0.8249(6) 0.083(3) Uani 1 1 d . U
C2_8 C 0.2873(6) 0.5257(7) 0.8441(6) 0.083(3) Uani 1 1 d . U
C3_8 C 0.2660(7) 0.5400(8) 0.8980(6) 0.097(3) Uani 1 1 d . U
H3_8 H 0.257605 0.511953 0.920692 0.116 Uiso 1 1 calc R U
C4_8 C 0.2585(8) 0.5968(9) 0.9146(6) 0.106(4) Uani 1 1 d . U
C5_8 C 0.2638(6) 0.6355(7) 0.8777(6) 0.086(3) Uani 1 1 d . U
H5_8 H 0.253394 0.671273 0.888774 0.103 Uiso 1 1 calc R U
C6_8 C 0.2837(6) 0.6215(7) 0.8270(6) 0.084(3) Uani 1 1 d . U
C7_8 C 0.2957(5) 0.5650(7) 0.8095(6) 0.079(3) Uani 1 1 d . U
H7_8 H 0.309377 0.554372 0.774010 0.094 Uiso 1 1 calc R U
C8_8 C 0.2923(6) 0.6636(7) 0.7894(6) 0.081(3) Uani 1 1 d . U
C9_8 C 0.2488(11) 0.5925(11) 1.0113(8) 0.145(5) Uani 1 1 d . U
H9A_8 H 0.237695 0.544846 0.994083 0.174 Uiso 1 1 calc R U
H9B_8 H 0.222067 0.597889 1.039179 0.174 Uiso 1 1 calc R U
C10_8 C 0.3239(10) 0.6352(12) 1.0480(8) 0.157(7) Uani 1 1 d . U
H10A_8 H 0.349190 0.618563 1.025053 0.235 Uiso 1 1 calc R U
H10B_8 H 0.329931 0.631101 1.087595 0.235 Uiso 1 1 calc R U
H10C_8 H 0.338095 0.681970 1.053672 0.235 Uiso 1 1 calc R U
O1_9 O 0.4078(4) 0.7680(5) 0.7486(4) 0.085(2) Uani 1 1 d . U
O2_9 O 0.3606(4) 0.8248(4) 0.7978(4) 0.085(2) Uani 1 1 d . U
O3_9 O 0.6406(4) 0.8690(5) 0.7896(4) 0.082(2) Uani 1 1 d . U
O4_9 O 0.7010(4) 0.9754(5) 0.8596(4) 0.089(2) Uani 1 1 d . U
O5_9 O 0.5490(4) 1.0402(6) 0.9439(5) 0.108(3) Uani 1 1 d . U
C1_9 C 0.4073(5) 0.8161(7) 0.7867(6) 0.079(3) Uani 1 1 d . U
C2_9 C 0.4735(5) 0.8734(7) 0.8241(5) 0.082(3) Uani 1 1 d . U
C3_9 C 0.4779(5) 0.9273(7) 0.8680(5) 0.081(3) Uani 1 1 d . U
H3_9 H 0.439892 0.928210 0.876281 0.097 Uiso 1 1 calc R U
C4_9 C 0.5369(6) 0.9809(8) 0.9006(6) 0.092(3) Uani 1 1 d . U
C5_9 C 0.5926(6) 0.9759(8) 0.8874(6) 0.094(3) Uani 1 1 d . U
H5_9 H 0.633992 1.011475 0.909868 0.112 Uiso 1 1 calc R U
C6_9 C 0.5880(5) 0.9226(7) 0.8442(5) 0.076(3) Uani 1 1 d . U
C7_9 C 0.5297(5) 0.8706(7) 0.8111(5) 0.074(3) Uani 1 1 d . U
H7_9 H 0.526651 0.833210 0.779895 0.089 Uiso 1 1 calc R U
C8_9 C 0.6480(5) 0.9230(8) 0.8288(6) 0.080(3) Uani 1 1 d . U
C9_9 C 0.4916(8) 1.0533(10) 0.9478(9) 0.130(5) Uani 1 1 d . U
H9A_9 H 0.466880 1.045514 0.907449 0.156 Uiso 1 1 calc R U
H9B_9 H 0.462678 1.025618 0.966472 0.156 Uiso 1 1 calc R U
C10_9 C 0.5219(11) 1.1209(12) 0.9851(12) 0.176(8) Uani 1 1 d . U
H10A_9 H 0.489341 1.136019 0.991438 0.264 Uiso 1 1 calc R U
H10B_9 H 0.546678 1.126973 1.024269 0.264 Uiso 1 1 calc R U
H10C_9 H 0.550840 1.146681 0.965804 0.264 Uiso 1 1 calc R U
O1_10 O 0.3346(4) 0.7513(4) 0.6431(4) 0.079(2) Uani 1 1 d . U
O2_10 O 0.2817(3) 0.7991(4) 0.6894(3) 0.0760(19) Uani 1 1 d . U
O3_10 O 0.4345(3) 0.8183(4) 0.4922(4) 0.074(2) Uani 1 1 d . U
O4_10 O 0.4305(3) 0.9034(4) 0.4723(3) 0.073(2) Uani 1 1 d . U
O5_10 O 0.2800(4) 0.9551(5) 0.5882(4) 0.090(2) Uani 1 1 d . U
C1_10 C 0.3124(5) 0.7915(6) 0.6513(5) 0.068(3) Uani 1 1 d . U
C2_10 C 0.3215(5) 0.8313(6) 0.6111(5) 0.063(2) Uani 1 1 d . U
C3_10 C 0.2966(5) 0.8756(6) 0.6165(5) 0.070(3) Uani 1 1 d . U
H3_10 H 0.271113 0.879021 0.643829 0.085 Uiso 1 1 calc R U
C4_10 C 0.3088(5) 0.9155(6) 0.5821(5) 0.070(3) Uani 1 1 d . U
C5_10 C 0.3472(5) 0.9111(6) 0.5439(5) 0.068(3) Uani 1 1 d . U
H5_10 H 0.356166 0.938377 0.520444 0.082 Uiso 1 1 calc R U
C6_10 C 0.3723(5) 0.8679(6) 0.5396(5) 0.066(2) Uani 1 1 d D U
C7_10 C 0.3601(5) 0.8253(6) 0.5725(5) 0.065(2) Uani 1 1 d . U
H7_10 H 0.377113 0.794578 0.568609 0.078 Uiso 1 1 calc R U
C8_10 C 0.4164(5) 0.8626(6) 0.4978(5) 0.066(3) Uani 1 1 d D U
C9_10 C 0.2831(6) 0.9941(8) 0.5505(7) 0.095(4) Uani 1 1 d . U
H9A_10 H 0.327640 1.030236 0.562963 0.114 Uiso 1 1 calc R U
H9B_10 H 0.275102 0.965198 0.508236 0.114 Uiso 1 1 calc R U
C10_10 C 0.2422(10) 1.0220(12) 0.5507(12) 0.167(8) Uani 1 1 d . U
O1_11 O 0.6968(4) 0.9074(5) 0.7058(4) 0.084(2) Uani 1 1 d . U
O2_11 O 0.7575(4) 1.0125(5) 0.7742(4) 0.084(2) Uani 1 1 d . U
O3_11 O 0.5641(4) 0.8754(4) 0.5151(4) 0.078(2) Uani 1 1 d . U
O4_11 O 0.5649(3) 0.9628(4) 0.4971(3) 0.0707(19) Uani 1 1 d . U
O5_11 O 0.7468(4) 1.1600(5) 0.6682(4) 0.090(2) Uani 1 1 d . U
C1_11 C 0.7200(5) 0.9720(7) 0.7237(6) 0.074(3) Uani 1 1 d . U
C2_11 C 0.7017(5) 1.0000(7) 0.6784(5) 0.074(3) Uani 1 1 d . U
C3_11 C 0.7322(5) 1.0662(6) 0.6914(6) 0.074(3) Uani 1 1 d . U
H3_11 H 0.766577 1.094221 0.727070 0.089 Uiso 1 1 calc R U
C4_11 C 0.7130(6) 1.0940(7) 0.6519(6) 0.078(3) Uani 1 1 d . U
C5_11 C 0.6646(5) 1.0509(6) 0.5997(5) 0.071(3) Uani 1 1 d . U
H5_11 H 0.649459 1.067881 0.573050 0.085 Uiso 1 1 calc R U
C6_11 C 0.6381(5) 0.9839(7) 0.5859(5) 0.071(3) Uani 1 1 d . U
C7_11 C 0.6567(5) 0.9588(6) 0.6243(5) 0.069(3) Uani 1 1 d . U
H7_11 H 0.638341 0.912090 0.613668 0.083 Uiso 1 1 calc R U
C8_11 C 0.5843(5) 0.9362(7) 0.5280(5) 0.071(3) Uani 1 1 d . U
C9_11 C 0.7372(6) 1.1892(7) 0.6264(6) 0.084(3) Uani 1 1 d . U
H9A_11 H 0.692598 1.183297 0.618330 0.101 Uiso 1 1 calc R U
H9B_11 H 0.744181 1.167738 0.587746 0.101 Uiso 1 1 calc R U
C10_11 C 0.7835(8) 1.2610(8) 0.6528(7) 0.118(5) Uani 1 1 d . U
H10A_11 H 0.827309 1.266514 0.655389 0.177 Uiso 1 1 calc R U
H10B_11 H 0.780078 1.280661 0.693468 0.177 Uiso 1 1 calc R U
H10C_11 H 0.773717 1.283274 0.627084 0.177 Uiso 1 1 calc R U
O1_12 O 0.2425(4) 0.6289(4) 0.6379(4) 0.082(2) Uani 1 1 d . U
O2_12 O 0.1942(3) 0.6818(4) 0.6918(4) 0.0729(18) Uani 1 1 d . U
O3_12 O 0.1133(4) 0.4062(4) 0.4891(4) 0.085(2) Uani 1 1 d . U
O4_12 O 0.0063(4) 0.3549(4) 0.4737(4) 0.084(2) Uani 1 1 d . U
O5_12 O -0.0390(4) 0.5349(5) 0.6004(4) 0.096(3) Uani 1 1 d . U
C1_12 C 0.1914(5) 0.6348(7) 0.6496(5) 0.068(2) Uani 1 1 d . U
C2_12 C 0.1288(5) 0.5771(6) 0.6118(5) 0.068(2) Uani 1 1 d . U
C3_12 C 0.0720(5) 0.5804(7) 0.6199(6) 0.077(3) Uani 1 1 d . U
H3_12 H 0.074478 0.620315 0.646507 0.093 Uiso 1 1 calc R U
C4_12 C 0.0136(6) 0.5272(7) 0.5900(6) 0.080(3) Uani 1 1 d . U
C5_12 C 0.0096(5) 0.4698(7) 0.5508(5) 0.076(3) Uani 1 1 d . U
H5_12 H -0.031035 0.432054 0.530524 0.091 Uiso 1 1 calc R U
C6_12 C 0.0653(5) 0.4674(7) 0.5413(5) 0.076(3) Uani 1 1 d . U
C7_12 C 0.1255(5) 0.5222(6) 0.5720(5) 0.074(3) Uani 1 1 d . U
H7_12 H 0.163522 0.520533 0.564736 0.089 Uiso 1 1 calc R U
C8_12 C 0.0621(6) 0.4033(6) 0.4977(5) 0.074(3) Uani 1 1 d . U
C9_12 C -0.0996(6) 0.4780(8) 0.5824(8) 0.109(5) Uani 1 1 d . U
H9A_12 H -0.094291 0.445076 0.597388 0.164 Uiso 1 1 calc R U
H9B_12 H -0.113858 0.457923 0.537670 0.164 Uiso 1 1 calc R U
C10_12 C -0.1486(10) 0.4907(11) 0.6036(12) 0.213(12) Uani 1 1 d . U
H10A_12 H -0.188709 0.449133 0.589320 0.319 Uiso 1 1 calc R U
H10B_12 H -0.135711 0.509432 0.647954 0.319 Uiso 1 1 calc R U
H10C_12 H -0.155314 0.522303 0.588129 0.319 Uiso 1 1 calc R U
O1_13 O 1.1095(4) 0.7783(5) 0.6025(4) 0.094(3) Uani 1 1 d . U
N1_13 N 1.1509(5) 0.7400(7) 0.5266(6) 0.109(4) Uani 1 1 d . U
C1_13 C 1.1389(6) 0.7437(8) 0.5784(7) 0.101(4) Uani 1 1 d . U
H1_13 H 1.151506 0.720831 0.600050 0.121 Uiso 1 1 calc R U
C3_13 C 1.1850(7) 0.7023(10) 0.5067(9) 0.139(6) Uani 1 1 d . U
H3A_13 H 1.158835 0.665864 0.467904 0.209 Uiso 1 1 calc R U
H3B_13 H 1.193512 0.684205 0.536900 0.209 Uiso 1 1 calc R U
H3C_13 H 1.225863 0.731434 0.501656 0.209 Uiso 1 1 calc R U
C2_13 C 1.1349(10) 0.7757(11) 0.4912(9) 0.155(7) Uani 1 1 d . U
H2A_13 H 1.147835 0.766310 0.453649 0.232 Uiso 1 1 calc R U
H2B_13 H 1.088502 0.760982 0.481579 0.232 Uiso 1 1 calc R U
H2C_13 H 1.157817 0.823458 0.514906 0.232 Uiso 1 1 calc R U
O1_14 O 0.8530(5) 0.5822(6) 0.9934(4) 0.113(3) Uani 1 1 d . U
C3_14 C 0.8827(13) 0.6607(14) 1.1527(10) 0.204(10) Uani 1 1 d . U
H3A_14 H 0.903154 0.655057 1.187430 0.306 Uiso 1 1 calc R U
H3B_14 H 0.907701 0.705983 1.154288 0.306 Uiso 1 1 calc R U
H3C_14 H 0.838961 0.653030 1.153905 0.306 Uiso 1 1 calc R U
N1_14 N 0.8803(9) 0.6121(12) 1.0953(7) 0.191(7) Uani 1 1 d . U
C1_14 C 0.8535(9) 0.6113(13) 1.0407(9) 0.157(6) Uani 1 1 d . U
H1_14 H 0.832548 0.638398 1.042514 0.188 Uiso 1 1 calc R U
O1_15 O 0.5099(4) 0.0109(4) 0.6096(3) 0.078(2) Uani 1 1 d . U
N1_15 N 0.5156(6) -0.0134(6) 0.6937(5) 0.094(3) Uani 1 1 d . U
C1_15 C 0.5119(6) 0.0241(7) 0.6638(6) 0.088(3) Uani 1 1 d . U
H1_15 H 0.510814 0.064067 0.685159 0.105 Uiso 1 1 calc R U
C2_15 C 0.5144(6) -0.0779(7) 0.6662(6) 0.087(3) Uani 1 1 d . U
H2A_15 H 0.515635 -0.085572 0.624057 0.130 Uiso 1 1 calc R U
H2B_15 H 0.474935 -0.113105 0.667463 0.130 Uiso 1 1 calc R U
H2C_15 H 0.551807 -0.078244 0.688736 0.130 Uiso 1 1 calc R U
C3_15 C 0.5169(11) 0.0065(10) 0.7595(7) 0.153(7) Uani 1 1 d . U
H3A_15 H 0.514694 0.048534 0.773060 0.229 Uiso 1 1 calc R U
H3B_15 H 0.556831 0.011803 0.783371 0.229 Uiso 1 1 calc R U
H3C_15 H 0.480037 -0.028001 0.765016 0.229 Uiso 1 1 calc R U
O1_16 O 0.2495(4) 0.3145(4) 0.9019(4) 0.082(2) Uani 1 1 d . U
N1_16 N 0.3097(5) 0.2915(7) 0.9669(6) 0.101(3) Uani 1 1 d . U
C1_16 C 0.2799(7) 0.3246(8) 0.9511(7) 0.099(4) Uani 1 1 d . U
H1_16 H 0.283206 0.361318 0.983273 0.119 Uiso 1 1 calc R U
C2_16 C 0.3142(10) 0.2410(10) 0.9247(9) 0.151(7) Uani 1 1 d . U
H2A_16 H 0.295838 0.228595 0.882828 0.181 Uiso 1 1 calc R U
H2B_16 H 0.335666 0.218565 0.937477 0.181 Uiso 1 1 calc R U
C3_16 C 0.3419(9) 0.3121(10) 1.0298(8) 0.136(6) Uani 1 1 d . U
H3A_16 H 0.321809 0.275857 1.044106 0.204 Uiso 1 1 calc R U
H3B_16 H 0.338476 0.351126 1.053834 0.204 Uiso 1 1 calc R U
H3C_16 H 0.387349 0.323137 1.034027 0.204 Uiso 1 1 calc R U
O1_17 O 0.2218(4) 0.8033(5) 0.7940(4) 0.087(2) Uani 1 1 d . U
N1_17 N 0.1410(5) 0.8331(6) 0.7946(5) 0.096(3) Uani 1 1 d . U
C1_17 C 0.1803(6) 0.8145(8) 0.7686(6) 0.095(3) Uani 1 1 d . U
H1_17 H 0.176546 0.809214 0.727303 0.114 Uiso 1 1 calc R U
C2_17 C 0.1411(8) 0.8341(10) 0.8554(7) 0.141(7) Uani 1 1 d . U
H2A_17 H 0.114205 0.789205 0.853553 0.212 Uiso 1 1 calc R U
H2B_17 H 0.123966 0.863816 0.874849 0.212 Uiso 1 1 calc R U
H2C_17 H 0.185169 0.850062 0.878939 0.212 Uiso 1 1 calc R U
C3_17 C 0.0936(7) 0.8456(9) 0.7607(8) 0.126(5) Uani 1 1 d . U
H3A_17 H 0.053260 0.804372 0.741381 0.189 Uiso 1 1 calc R U
H3B_17 H 0.110272 0.861305 0.729652 0.189 Uiso 1 1 calc R U
H3C_17 H 0.085835 0.879344 0.788585 0.189 Uiso 1 1 calc R U
O1_18 O 0.8402(5) 1.0866(5) 0.9058(4) 0.108(3) Uani 1 1 d . .
O1_19 O 0.7761(4) 0.6221(6) 0.5349(6) 0.129(4) Uani 1 1 d . .
O1_20 O 0.6571(8) 0.5406(9) 0.7300(5) 0.193(7) Uani 1 1 d . .
O1_21 O 0.5027(6) 0.2787(7) 0.5449(11) 0.235(10) Uani 1 1 d . .
O1_22 O 0.3778(7) 0.4153(6) 0.6809(5) 0.149(5) Uani 1 1 d . .
O1_23 O 0.3807(8) 0.6488(10) 0.6371(5) 0.204(8) Uani 1 1 d . .
O1_24 O 0.6655(6) 0.7615(5) 0.6986(5) 0.138(4) Uani 1 1 d . .

loop_
_atom_site_aniso_label
_atom_site_aniso_U_11
_atom_site_aniso_U_22
_atom_site_aniso_U_33
_atom_site_aniso_U_23
_atom_site_aniso_U_13
_atom_site_aniso_U_12
Cu1 0.0519(8) 0.0967(12) 0.0683(10) 0.0351(9) 0.0241(7) 0.0335(8)
Cu2 0.0499(8) 0.0932(12) 0.0679(10) 0.0368(9) 0.0246(7) 0.0311(8)
Cu3 0.0571(9) 0.1046(13) 0.0708(10) 0.0498(10) 0.0241(8) 0.0333(9)
Cu4 0.0586(9) 0.1105(14) 0.0711(10) 0.0514(10) 0.0253(8) 0.0351(9)
Cu5 0.0621(9) 0.0853(11) 0.0641(9) 0.0425(9) 0.0293(7) 0.0367(8)
Cu6 0.0598(9) 0.0842(11) 0.0623(9) 0.0415(8) 0.0291(7) 0.0359(8)
Cu7 0.0683(10) 0.1144(14) 0.0862(11) 0.0644(11) 0.0452(9) 0.0507(10)
Cu8 0.0618(9) 0.1058(13) 0.0798(11) 0.0569(10) 0.0394(8) 0.0432(9)
Cu9 0.0567(9) 0.0939(12) 0.0764(10) 0.0505(9) 0.0318(8) 0.0356(8)
Cu10 0.0524(8) 0.0944(12) 0.0699(10) 0.0464(9) 0.0272(7) 0.0309(8)
Cu11 0.0554(9) 0.0956(12) 0.0717(10) 0.0430(9) 0.0187(7) 0.0339(8)
Cu12 0.0558(9) 0.1030(13) 0.0679(10) 0.0398(9) 0.0171(7) 0.0326(9)
O1_1 0.064(4) 0.105(6) 0.077(5) 0.044(4) 0.030(4) 0.037(4)
O2_1 0.060(4) 0.106(6) 0.072(4) 0.044(4) 0.025(3) 0.033(4)
O3_1 0.071(4) 0.119(6) 0.081(5) 0.058(5) 0.035(4) 0.044(4)
O4_1 0.072(5) 0.134(6) 0.090(5) 0.063(5) 0.034(4) 0.044(5)
O5_1 0.073(5) 0.184(9) 0.099(6) 0.075(6) 0.033(4) 0.057(6)
C1_1 0.057(6) 0.112(7) 0.062(5) 0.041(5) 0.028(4) 0.039(5)
C2_1 0.066(6) 0.096(7) 0.074(6) 0.048(5) 0.033(5) 0.030(5)
C3_1 0.064(6) 0.112(8) 0.079(6) 0.049(6) 0.031(5) 0.037(6)
C4_1 0.065(6) 0.138(9) 0.086(7) 0.060(6) 0.034(5) 0.041(6)
C5_1 0.070(6) 0.139(9) 0.088(7) 0.063(7) 0.036(5) 0.044(7)
C6_1 0.069(5) 0.119(8) 0.084(6) 0.058(6) 0.041(5) 0.046(6)
C7_1 0.062(6) 0.115(8) 0.078(6) 0.052(6) 0.030(5) 0.034(6)
C8_1 0.079(6) 0.107(7) 0.083(7) 0.053(6) 0.039(5) 0.048(6)
C9_1 0.076(8) 0.196(13) 0.113(10) 0.099(10) 0.035(7) 0.054(9)
C10_1 0.087(10) 0.162(15) 0.170(16) 0.082(12) 0.055(10) 0.051(11)
O1_2 0.060(4) 0.098(5) 0.078(5) 0.034(4) 0.027(4) 0.029(4)
O2_2 0.063(4) 0.105(5) 0.077(5) 0.034(4) 0.029(3) 0.046(4)
O3_2 0.066(4) 0.090(5) 0.088(5) 0.042(4) 0.026(4) 0.035(4)
O4_2 0.060(4) 0.114(6) 0.076(5) 0.040(4) 0.019(4) 0.035(4)
O5_2 0.067(5) 0.106(6) 0.104(6) 0.037(5) 0.032(4) 0.027(5)
C1_2 0.052(5) 0.104(6) 0.070(6) 0.040(5) 0.025(5) 0.029(5)
C2_2 0.063(6) 0.092(6) 0.080(6) 0.041(5) 0.035(5) 0.036(5)
C3_2 0.063(6) 0.097(7) 0.079(7) 0.031(6) 0.027(5) 0.025(5)
C4_2 0.066(6) 0.091(6) 0.088(7) 0.046(5) 0.026(5) 0.033(5)
C5_2 0.071(6) 0.092(7) 0.082(7) 0.041(6) 0.022(5) 0.028(5)
C6_2 0.051(5) 0.107(7) 0.076(6) 0.038(6) 0.017(5) 0.035(5)
C7_2 0.064(6) 0.097(7) 0.087(7) 0.049(6) 0.030(5) 0.044(5)
C8_2 0.063(5) 0.094(7) 0.077(7) 0.041(6) 0.021(5) 0.034(5)
C9_2 0.083(8) 0.104(8) 0.110(10) 0.050(8) 0.024(7) 0.033(7)
C10_2 0.080(9) 0.097(9) 0.153(14) 0.047(10) 0.024(9) 0.021(8)
O1_3 0.065(4) 0.119(6) 0.073(5) 0.041(4) 0.018(4) 0.039(4)
O2_3 0.075(5) 0.113(6) 0.074(5) 0.047(4) 0.023(4) 0.039(4)
O3_3 0.083(5) 0.121(7) 0.083(5) 0.063(5) 0.030(4) 0.049(5)
O4_3 0.079(5) 0.119(7) 0.080(5) 0.055(5) 0.037(4) 0.047(5)
O5_3 0.091(6) 0.189(10) 0.140(8) 0.094(8) 0.033(6) 0.017(6)
C1_3 0.063(6) 0.102(7) 0.073(6) 0.036(6) 0.018(5) 0.031(6)
C2_3 0.078(6) 0.105(8) 0.064(6) 0.038(5) 0.021(5) 0.039(6)
C3_3 0.085(7) 0.115(9) 0.078(7) 0.033(7) 0.019(6) 0.025(7)
C4_3 0.079(6) 0.129(9) 0.106(8) 0.071(7) 0.026(6) 0.027(6)
C5_3 0.084(7) 0.142(10) 0.084(7) 0.059(7) 0.026(6) 0.039(7)
C6_3 0.070(5) 0.123(8) 0.085(6) 0.055(6) 0.029(5) 0.045(6)
C7_3 0.070(6) 0.105(8) 0.076(6) 0.047(6) 0.032(5) 0.042(6)
C8_3 0.073(6) 0.119(8) 0.090(7) 0.067(6) 0.035(5) 0.055(6)
C9_3 0.096(10) 0.207(15) 0.168(14) 0.087(12) 0.041(10) 0.019(10)
C10_3 0.128(15) 0.29(2) 0.21(2) 0.156(19) 0.047(15) 0.008(15)
O1_4 0.076(5) 0.105(5) 0.076(5) 0.044(4) 0.015(4) 0.038(4)
O2_4 0.073(5) 0.110(6) 0.070(5) 0.035(4) 0.018(4) 0.035(4)
O3_4 0.071(4) 0.101(5) 0.082(5) 0.039(4) 0.025(4) 0.045(4)
O4_4 0.082(5) 0.096(5) 0.074(5) 0.036(4) 0.027(4) 0.039(4)
O5_4 0.186(10) 0.141(8) 0.085(6) 0.049(6) 0.023(6) 0.087(8)
C1_4 0.060(5) 0.103(6) 0.062(6) 0.039(5) 0.024(5) 0.037(5)
C2_4 0.079(6) 0.095(6) 0.069(6) 0.044(5) 0.025(5) 0.037(5)
C3_4 0.099(8) 0.105(7) 0.069(7) 0.034(6) 0.019(6) 0.046(7)
C4_4 0.128(8) 0.111(8) 0.071(6) 0.044(6) 0.021(6) 0.063(7)
C5_4 0.106(8) 0.093(7) 0.065(6) 0.027(6) 0.030(5) 0.051(6)
C6_4 0.070(6) 0.099(7) 0.068(6) 0.039(5) 0.028(4) 0.032(6)
C7_4 0.071(6) 0.095(7) 0.062(6) 0.035(5) 0.032(5) 0.044(6)
C8_4 0.070(6) 0.097(7) 0.070(6) 0.042(5) 0.028(4) 0.035(6)
C9_4 0.246(15) 0.144(11) 0.113(11) 0.054(10) 0.025(11) 0.122(12)
C10_4 0.38(3) 0.172(18) 0.18(2) 0.075(16) 0.03(2) 0.16(2)
O1_5 0.063(4) 0.113(6) 0.091(5) 0.056(5) 0.031(4) 0.036(4)
O2_5 0.066(4) 0.126(6) 0.089(5) 0.059(5) 0.038(4) 0.043(4)
O3_5 0.067(4) 0.116(6) 0.100(5) 0.057(5) 0.044(4) 0.039(4)
O4_5 0.066(4) 0.116(6) 0.096(5) 0.060(5) 0.040(4) 0.039(4)
O5_5 0.092(6) 0.142(8) 0.111(6) 0.071(6) 0.048(5) 0.042(5)
C1_5 0.058(5) 0.102(7) 0.091(7) 0.052(6) 0.035(5) 0.044(5)
C2_5 0.060(5) 0.107(7) 0.097(7) 0.062(6) 0.036(5) 0.042(5)
C3_5 0.071(6) 0.105(8) 0.110(8) 0.068(7) 0.040(5) 0.045(6)
C4_5 0.073(6) 0.117(8) 0.088(7) 0.051(6) 0.041(5) 0.049(6)
C5_5 0.065(6) 0.094(8) 0.108(7) 0.056(6) 0.049(5) 0.036(6)
C6_5 0.061(5) 0.096(7) 0.095(6) 0.052(6) 0.037(5) 0.035(5)
C7_5 0.070(6) 0.103(8) 0.096(7) 0.057(6) 0.039(5) 0.040(6)
C8_5 0.064(5) 0.088(7) 0.096(7) 0.044(6) 0.042(5) 0.030(5)
C9_5 0.081(8) 0.146(11) 0.139(11) 0.088(9) 0.038(8) 0.039(8)
C10_5 0.102(12) 0.212(19) 0.166(15) 0.124(15) 0.038(11) 0.034(12)
O1_6 0.075(5) 0.104(6) 0.079(5) 0.048(4) 0.023(4) 0.041(4)
O2_6 0.081(5) 0.105(5) 0.081(5) 0.048(4) 0.022(4) 0.034(4)
O3_6 0.078(5) 0.105(5) 0.070(4) 0.046(4) 0.011(4) 0.045(4)
O4_6 0.091(5) 0.106(6) 0.072(5) 0.049(4) 0.004(4) 0.029(5)
O5_6 0.247(12) 0.146(9) 0.105(7) 0.047(7) -0.038(8) 0.050(9)
C1_6 0.073(6) 0.109(7) 0.074(6) 0.058(5) 0.022(5) 0.028(6)
C2_6 0.090(7) 0.112(7) 0.087(7) 0.059(6) 0.017(6) 0.023(6)
C3_6 0.145(11) 0.110(8) 0.098(8) 0.062(6) -0.004(8) 0.014(9)
C4_6 0.198(11) 0.131(9) 0.094(8) 0.056(7) -0.040(8) 0.012(9)
C5_6 0.167(11) 0.112(9) 0.104(8) 0.055(7) -0.029(9) 0.029(9)
C6_6 0.104(8) 0.115(8) 0.080(7) 0.053(7) 0.010(6) 0.033(7)
C7_6 0.074(6) 0.109(7) 0.076(6) 0.056(6) 0.027(5) 0.038(6)
C8_6 0.087(7) 0.103(7) 0.072(6) 0.049(6) 0.018(5) 0.033(6)
C9_6 0.228(17) 0.140(13) 0.132(12) 0.040(10) -0.020(14) 0.059(14)
C10_6 0.23(2) 0.158(19) 0.22(2) 0.091(17) 0.05(2) 0.061(17)
O1_7 0.068(4) 0.100(5) 0.085(5) 0.049(4) 0.039(4) 0.044(4)
O2_7 0.079(5) 0.099(6) 0.076(5) 0.047(4) 0.035(4) 0.045(4)
O3_7 0.086(5) 0.108(5) 0.084(5) 0.055(4) 0.044(4) 0.056(4)
O4_7 0.069(4) 0.110(5) 0.085(5) 0.054(4) 0.040(4) 0.047(4)
O5_7 0.090(5) 0.102(6) 0.100(6) 0.058(5) 0.049(4) 0.050(5)
C1_7 0.068(6) 0.102(7) 0.069(6) 0.045(5) 0.029(4) 0.045(5)
C2_7 0.060(6) 0.109(8) 0.074(6) 0.046(6) 0.029(5) 0.038(5)
C3_7 0.066(6) 0.096(7) 0.086(7) 0.046(6) 0.035(5) 0.044(6)
C4_7 0.073(6) 0.109(7) 0.081(6) 0.057(6) 0.043(5) 0.039(6)
C5_7 0.073(6) 0.107(8) 0.082(7) 0.042(6) 0.041(5) 0.052(6)
C6_7 0.067(6) 0.109(7) 0.073(6) 0.050(5) 0.035(5) 0.044(5)
C7_7 0.065(6) 0.091(7) 0.080(7) 0.043(6) 0.028(5) 0.034(5)
C8_7 0.062(5) 0.112(7) 0.073(6) 0.047(6) 0.035(5) 0.046(5)
C9_7 0.090(8) 0.108(9) 0.112(9) 0.060(8) 0.046(7) 0.050(7)
C10_7 0.117(11) 0.104(10) 0.114(11) 0.054(9) 0.050(9) 0.054(9)
O1_8 0.092(5) 0.118(6) 0.088(5) 0.058(5) 0.048(4) 0.060(5)
O2_8 0.083(5) 0.109(6) 0.084(5) 0.052(4) 0.036(4) 0.052(4)
O3_8 0.077(5) 0.108(6) 0.086(5) 0.061(5) 0.035(4) 0.046(4)
O4_8 0.067(4) 0.103(6) 0.085(5) 0.060(4) 0.033(4) 0.042(4)
O5_8 0.182(9) 0.181(9) 0.101(6) 0.087(6) 0.076(6) 0.115(8)
C1_8 0.085(6) 0.112(7) 0.076(6) 0.059(6) 0.034(5) 0.047(6)
C2_8 0.075(6) 0.115(7) 0.085(7) 0.054(6) 0.042(5) 0.051(6)
C3_8 0.113(8) 0.131(9) 0.076(7) 0.060(7) 0.044(6) 0.063(7)
C4_8 0.142(9) 0.144(9) 0.083(7) 0.066(6) 0.066(6) 0.089(7)
C5_8 0.103(8) 0.112(8) 0.083(7) 0.060(6) 0.041(6) 0.066(7)
C6_8 0.074(6) 0.109(7) 0.086(6) 0.066(6) 0.035(5) 0.036(6)
C7_8 0.074(6) 0.107(8) 0.077(6) 0.054(6) 0.040(5) 0.043(6)
C8_8 0.067(6) 0.109(7) 0.084(6) 0.060(6) 0.017(5) 0.041(6)
C9_8 0.210(14) 0.190(14) 0.110(10) 0.089(10) 0.082(10) 0.129(12)
C10_8 0.192(17) 0.24(2) 0.103(12) 0.062(13) 0.055(11) 0.159(17)
O1_9 0.058(4) 0.111(6) 0.105(6) 0.056(5) 0.033(4) 0.043(4)
O2_9 0.061(4) 0.110(6) 0.094(5) 0.055(4) 0.033(4) 0.035(4)
O3_9 0.068(4) 0.093(5) 0.091(5) 0.039(4) 0.023(4) 0.037(4)
O4_9 0.065(4) 0.110(6) 0.078(5) 0.031(4) 0.023(4) 0.029(4)
O5_9 0.073(5) 0.129(7) 0.101(6) 0.031(5) 0.031(5) 0.031(5)
C1_9 0.052(5) 0.108(7) 0.083(7) 0.059(5) 0.026(5) 0.024(5)
C2_9 0.059(5) 0.118(7) 0.066(6) 0.050(5) 0.024(5) 0.026(5)
C3_9 0.060(6) 0.114(8) 0.066(6) 0.038(5) 0.028(5) 0.031(5)
C4_9 0.063(6) 0.134(8) 0.067(6) 0.039(6) 0.025(5) 0.030(6)
C5_9 0.057(6) 0.129(9) 0.072(7) 0.038(6) 0.015(5) 0.021(6)
C6_9 0.055(5) 0.114(8) 0.065(6) 0.047(6) 0.023(5) 0.034(5)
C7_9 0.056(5) 0.104(7) 0.075(6) 0.052(5) 0.026(5) 0.033(5)
C8_9 0.056(5) 0.113(8) 0.075(7) 0.048(6) 0.014(5) 0.034(5)
C9_9 0.096(10) 0.128(11) 0.137(12) 0.037(10) 0.045(9) 0.029(8)
C10_9 0.151(17) 0.180(18) 0.22(2) 0.077(16) 0.036(15) 0.095(15)
O1_10 0.067(4) 0.105(6) 0.090(5) 0.058(4) 0.043(4) 0.041(4)
O2_10 0.067(4) 0.103(5) 0.078(5) 0.053(4) 0.038(4) 0.039(4)
O3_10 0.068(4) 0.096(6) 0.084(5) 0.056(5) 0.036(4) 0.042(4)
O4_10 0.058(4) 0.106(6) 0.067(4) 0.051(4) 0.028(3) 0.034(4)
O5_10 0.091(5) 0.107(6) 0.120(6) 0.075(5) 0.064(5) 0.057(5)
C1_10 0.049(5) 0.086(7) 0.075(6) 0.041(5) 0.024(4) 0.026(5)
C2_10 0.049(5) 0.082(6) 0.068(6) 0.041(5) 0.028(4) 0.026(5)
C3_10 0.055(5) 0.089(7) 0.068(6) 0.041(5) 0.024(5) 0.023(5)
C4_10 0.062(5) 0.087(7) 0.090(6) 0.055(5) 0.034(5) 0.041(5)
C5_10 0.055(5) 0.091(7) 0.075(6) 0.053(5) 0.029(5) 0.030(5)
C6_10 0.053(5) 0.086(6) 0.068(6) 0.044(5) 0.017(4) 0.031(5)
C7_10 0.052(5) 0.087(7) 0.063(6) 0.040(5) 0.022(4) 0.028(5)
C8_10 0.059(5) 0.084(6) 0.067(6) 0.051(5) 0.027(4) 0.026(5)
C9_10 0.088(8) 0.127(9) 0.124(9) 0.092(8) 0.047(7) 0.063(7)
C10_10 0.140(15) 0.188(18) 0.21(2) 0.111(16) 0.039(14) 0.087(14)
O1_11 0.068(5) 0.113(6) 0.077(5) 0.046(4) 0.024(4) 0.039(4)
O2_11 0.067(5) 0.108(6) 0.079(5) 0.039(4) 0.020(4) 0.040(4)
O3_11 0.077(5) 0.093(5) 0.082(5) 0.056(5) 0.024(4) 0.039(4)
O4_11 0.062(4) 0.085(5) 0.071(4) 0.045(4) 0.017(3) 0.028(4)
O5_11 0.080(5) 0.096(5) 0.092(5) 0.041(5) 0.022(4) 0.035(4)
C1_11 0.044(5) 0.100(7) 0.086(6) 0.042(6) 0.022(5) 0.033(5)
C2_11 0.061(6) 0.095(7) 0.076(6) 0.050(6) 0.024(5) 0.030(5)
C3_11 0.049(5) 0.096(7) 0.081(6) 0.041(6) 0.018(5) 0.031(5)
C4_11 0.064(6) 0.094(6) 0.088(7) 0.052(5) 0.024(5) 0.034(5)
C5_11 0.058(6) 0.101(7) 0.078(6) 0.058(5) 0.029(4) 0.040(5)
C6_11 0.062(5) 0.101(6) 0.069(5) 0.051(5) 0.030(4) 0.039(5)
C7_11 0.061(6) 0.083(6) 0.082(6) 0.047(5) 0.027(5) 0.037(5)
C8_11 0.065(6) 0.095(7) 0.074(6) 0.055(5) 0.036(4) 0.036(5)
C9_11 0.081(7) 0.102(8) 0.085(8) 0.053(7) 0.024(6) 0.043(7)
C10_11 0.109(11) 0.123(11) 0.111(11) 0.066(10) 0.028(9) 0.028(9)
O1_12 0.069(4) 0.101(5) 0.082(5) 0.041(4) 0.027(4) 0.038(4)
O2_12 0.062(4) 0.091(5) 0.079(5) 0.045(4) 0.029(3) 0.035(4)
O3_12 0.058(4) 0.109(6) 0.081(5) 0.021(5) 0.028(4) 0.040(4)
O4_12 0.069(5) 0.100(6) 0.071(5) 0.026(4) 0.023(4) 0.031(4)
O5_12 0.059(4) 0.103(6) 0.114(6) 0.027(5) 0.029(4) 0.032(4)
C1_12 0.058(5) 0.097(7) 0.071(6) 0.047(5) 0.030(4) 0.042(5)
C2_12 0.060(5) 0.087(6) 0.071(6) 0.036(5) 0.023(4) 0.040(5)
C3_12 0.061(5) 0.090(7) 0.081(7) 0.034(6) 0.025(5) 0.032(5)
C4_12 0.067(5) 0.091(7) 0.086(7) 0.038(6) 0.034(5) 0.033(5)
C5_12 0.053(5) 0.099(7) 0.071(6) 0.032(5) 0.024(5) 0.028(5)
C6_12 0.061(6) 0.098(6) 0.071(6) 0.033(5) 0.022(5) 0.036(5)
C7_12 0.064(6) 0.097(7) 0.072(6) 0.040(5) 0.032(5) 0.038(5)
C8_12 0.069(6) 0.086(7) 0.065(6) 0.027(5) 0.017(5) 0.034(5)
C9_12 0.066(7) 0.110(10) 0.126(10) 0.024(8) 0.036(7) 0.027(7)
C10_12 0.117(13) 0.166(19) 0.25(2) -0.021(18) 0.081(15) 0.021(13)
O1_13 0.054(4) 0.122(7) 0.106(6) 0.051(5) 0.032(4) 0.032(4)
N1_13 0.063(6) 0.135(9) 0.127(9) 0.057(7) 0.047(6) 0.033(6)
C1_13 0.047(6) 0.127(9) 0.129(9) 0.058(8) 0.028(6) 0.033(6)
C3_13 0.072(9) 0.160(15) 0.145(14) 0.022(12) 0.031(9) 0.038(9)
C2_13 0.137(14) 0.200(19) 0.136(14) 0.079(13) 0.057(12) 0.069(13)
O1_14 0.099(6) 0.194(10) 0.067(5) 0.054(6) 0.023(5) 0.084(7)
C3_14 0.24(2) 0.27(2) 0.114(12) 0.016(16) 0.028(15) 0.16(2)
N1_14 0.168(12) 0.290(17) 0.080(8) 0.041(11) 0.025(9) 0.093(12)
C1_14 0.119(10) 0.247(15) 0.096(8) 0.042(11) 0.010(9) 0.096(10)
O1_15 0.082(5) 0.104(6) 0.070(5) 0.055(4) 0.036(4) 0.045(4)
N1_15 0.132(8) 0.108(7) 0.086(6) 0.064(6) 0.055(6) 0.069(7)
C1_15 0.108(8) 0.107(8) 0.075(7) 0.052(6) 0.041(6) 0.058(7)
C2_15 0.076(7) 0.114(10) 0.098(9) 0.062(8) 0.035(7) 0.050(7)
C3_15 0.25(2) 0.175(16) 0.089(10) 0.070(10) 0.061(12) 0.128(15)
O1_16 0.073(5) 0.110(6) 0.074(5) 0.053(5) 0.033(4) 0.034(4)
N1_16 0.088(7) 0.144(10) 0.096(7) 0.061(7) 0.035(6) 0.062(7)
C1_16 0.089(8) 0.115(9) 0.088(8) 0.041(7) 0.040(6) 0.035(7)
C2_16 0.198(18) 0.163(16) 0.110(11) 0.034(11) 0.024(12) 0.116(14)
C3_16 0.125(13) 0.192(17) 0.111(10) 0.059(11) 0.044(10) 0.087(12)
O1_17 0.063(5) 0.121(6) 0.081(5) 0.042(5) 0.031(4) 0.040(5)
N1_17 0.080(6) 0.122(8) 0.078(6) 0.030(6) 0.033(5) 0.040(6)
C1_17 0.068(7) 0.131(9) 0.086(7) 0.045(7) 0.030(6) 0.039(6)
C2_17 0.095(10) 0.197(18) 0.090(9) 0.016(11) 0.038(8) 0.049(11)
C3_17 0.077(9) 0.155(15) 0.134(12) 0.039(11) 0.031(9) 0.053(9)
O1_18 0.095(6) 0.126(7) 0.097(6) 0.028(6) 0.023(5) 0.054(6)
O1_19 0.048(5) 0.155(9) 0.165(10) 0.072(8) 0.007(5) 0.025(5)
O1_20 0.239(14) 0.36(2) 0.069(6) 0.044(9) 0.023(7) 0.249(15)
O1_21 0.102(8) 0.180(13) 0.54(3) 0.262(18) 0.097(13) 0.088(9)
O1_22 0.233(14) 0.121(9) 0.125(8) 0.076(7) 0.116(9) 0.072(9)
O1_23 0.228(13) 0.38(2) 0.080(7) 0.021(9) 0.020(7) 0.258(16)
O1_24 0.141(9) 0.099(7) 0.096(7) 0.015(6) 0.022(6) -0.001(6)

loop_
_atom_type_symbol
_atom_type_description
_atom_type_scat_dispersion_real
_atom_type_scat_dispersion_imag
_atom_type_scat_source
C C 0.0181 0.0091 'International Tables Vol C Tables 4.2.6.8 and 6.1.1.4'
H H 0.0000 0.0000 'International Tables Vol C Tables 4.2.6.8 and 6.1.1.4'
Cu Cu -1.9646 0.5888 'International Tables Vol C Tables 4.2.6.8 and 6.1.1.4'
O O 0.0492 0.0322 'International Tables Vol C Tables 4.2.6.8 and 6.1.1.4'
N N 0.0311 0.0180 'International Tables Vol C Tables 4.2.6.8 and 6.1.1.4'

loop_
_geom_angle_atom_site_label_1
_geom_angle_atom_site_label_2
_geom_angle_atom_site_label_3
_geom_angle
_geom_angle_site_symmetry_1
_geom_angle_site_symmetry_3
O1_1 Cu1 O1_3 167.4(3) . .
O1_1 Cu1 O1_2 88.5(4) . .
O1_3 Cu1 O1_2 89.5(4) . .
O1_1 Cu1 O3_12 89.9(4) . 2_666
O1_3 Cu1 O3_12 89.6(4) . 2_666
O1_2 Cu1 O3_12 168.1(3) . 2_666
O1_1 Cu1 O1_19 97.7(4) . .
O1_3 Cu1 O1_19 94.8(4) . .
O1_2 Cu1 O1_19 98.3(4) . .
O3_12 Cu1 O1_19 93.6(4) 2_666 .
O1_1 Cu1 Cu2 85.4(2) . .
O1_3 Cu1 Cu2 82.1(2) . .
O1_2 Cu1 Cu2 84.6(2) . .
O3_12 Cu1 Cu2 83.5(2) 2_666 .
O1_19 Cu1 Cu2 175.8(4) . .
O2_2 Cu2 O2_1 89.2(3) . .
O2_2 Cu2 O2_3 88.8(4) . .
O2_1 Cu2 O2_3 170.5(3) . .
O2_2 Cu2 O4_12 170.3(3) . 2_666
O2_1 Cu2 O4_12 90.8(4) . 2_666
O2_3 Cu2 O4_12 89.6(4) . 2_666
O2_2 Cu2 O1_13 95.5(4) . .
O2_1 Cu2 O1_13 94.0(3) . .
O2_3 Cu2 O1_13 95.4(3) . .
O4_12 Cu2 O1_13 94.1(4) 2_666 .
O2_2 Cu2 Cu1 84.8(2) . .
O2_1 Cu2 Cu1 84.5(2) . .
O2_3 Cu2 Cu1 86.1(2) . .
O4_12 Cu2 Cu1 85.6(2) 2_666 .
O1_13 Cu2 Cu1 178.4(3) . .
O3_1 Cu3 O1_5 169.5(3) . .
O3_1 Cu3 O1_4 89.8(4) . .
O1_5 Cu3 O1_4 89.0(4) . .
O3_1 Cu3 O1_6 89.1(4) . .
O1_5 Cu3 O1_6 89.9(4) . .
O1_4 Cu3 O1_6 167.6(3) . .
O3_1 Cu3 O1_20 95.3(5) . .
O1_5 Cu3 O1_20 95.2(5) . .
O1_4 Cu3 O1_20 94.1(5) . .
O1_6 Cu3 O1_20 98.4(5) . .
O3_1 Cu3 Cu4 85.9(2) . .
O1_5 Cu3 Cu4 83.6(2) . .
O1_4 Cu3 Cu4 83.7(2) . .
O1_6 Cu3 Cu4 83.9(2) . .
O1_20 Cu3 Cu4 177.4(5) . .
O4_1 Cu4 O2_4 90.9(4) . .
O4_1 Cu4 O2_6 88.8(4) . .
O2_4 Cu4 O2_6 168.9(3) . .
O4_1 Cu4 O2_5 166.3(4) . .
O2_4 Cu4 O2_5 88.5(4) . .
O2_6 Cu4 O2_5 89.2(4) . .
O4_1 Cu4 O1_14 98.2(4) . .
O2_4 Cu4 O1_14 95.4(4) . .
O2_6 Cu4 O1_14 95.6(4) . .
O2_5 Cu4 O1_14 95.4(4) . .
O4_1 Cu4 Cu3 82.5(3) . .
O2_4 Cu4 Cu3 84.5(2) . .
O2_6 Cu4 Cu3 84.5(2) . .
O2_5 Cu4 Cu3 83.9(2) . .
O1_14 Cu4 Cu3 179.3(3) . .
O3_4 Cu5 O3_11 169.7(4) . 2_666
O3_4 Cu5 O3_10 90.1(3) . 2_666
O3_11 Cu5 O3_10 87.7(3) 2_666 2_666
O3_4 Cu5 O1_7 88.2(3) . .
O3_11 Cu5 O1_7 91.9(3) 2_666 .
O3_10 Cu5 O1_7 168.2(3) 2_666 .
O3_4 Cu5 O1_21 93.4(6) . .
O3_11 Cu5 O1_21 96.9(6) 2_666 .
O3_10 Cu5 O1_21 99.9(5) 2_666 .
O1_7 Cu5 O1_21 91.8(5) . .
O3_4 Cu5 Cu6 85.3(3) . .
O3_11 Cu5 Cu6 84.4(2) 2_666 .
O3_10 Cu5 Cu6 83.9(2) 2_666 .
O1_7 Cu5 Cu6 84.3(2) . .
O1_21 Cu5 Cu6 176.0(6) . .
O4_10 Cu6 O4_11 91.4(3) 2_666 2_666
O4_10 Cu6 O4_4 89.0(3) 2_666 .
O4_11 Cu6 O4_4 164.5(4) 2_666 .
O4_10 Cu6 O2_7 166.4(4) 2_666 .
O4_11 Cu6 O2_7 89.1(3) 2_666 .
O4_4 Cu6 O2_7 87.0(3) . .
O4_10 Cu6 O1_15 104.0(3) 2_666 .
O4_11 Cu6 O1_15 104.4(3) 2_666 .
O4_4 Cu6 O1_15 90.5(3) . .
O2_7 Cu6 O1_15 89.0(3) . .
O4_10 Cu6 Cu5 83.3(2) 2_666 .
O4_11 Cu6 Cu5 82.7(2) 2_666 .
O4_4 Cu6 Cu5 82.0(3) . .
O2_7 Cu6 Cu5 83.3(3) . .
O1_15 Cu6 Cu5 169.4(2) . .
O3_3 Cu7 O1_8 89.0(4) 2_666 .
O3_3 Cu7 O3_5 167.6(3) 2_666 .
O1_8 Cu7 O3_5 90.3(4) . .
O3_3 Cu7 O3_7 89.4(4) 2_666 .
O1_8 Cu7 O3_7 168.7(3) . .
O3_5 Cu7 O3_7 88.9(4) . .
O3_3 Cu7 O1_22 94.8(5) 2_666 .
O1_8 Cu7 O1_22 95.1(4) . .
O3_5 Cu7 O1_22 97.6(5) . .
O3_7 Cu7 O1_22 96.2(4) . .
O3_3 Cu7 Cu8 83.0(2) 2_666 .
O1_8 Cu7 Cu8 84.5(2) . .
O3_5 Cu7 Cu8 84.7(2) . .
O3_7 Cu7 Cu8 84.2(2) . .
O1_22 Cu7 Cu8 177.7(4) . .
O4_3 Cu8 O4_7 89.2(4) 2_666 .
O4_3 Cu8 O2_8 89.5(4) 2_666 .
O4_7 Cu8 O2_8 168.4(3) . .
O4_3 Cu8 O4_5 170.0(3) 2_666 .
O4_7 Cu8 O4_5 88.0(4) . .
O2_8 Cu8 O4_5 91.4(4) . .
O4_3 Cu8 O1_16 98.5(3) 2_666 .
O4_7 Cu8 O1_16 96.9(3) . .
O2_8 Cu8 O1_16 94.7(3) . .
O4_5 Cu8 O1_16 91.4(3) . .
O4_3 Cu8 Cu7 86.4(2) 2_666 .
O4_7 Cu8 Cu7 83.8(2) . .
O2_8 Cu8 Cu7 84.6(2) . .
O4_5 Cu8 Cu7 83.8(2) . .
O1_16 Cu8 Cu7 175.1(2) . .
O3_8 Cu9 O1_12 88.5(3) . .
O3_8 Cu9 O1_10 168.6(4) . .
O1_12 Cu9 O1_10 91.4(3) . .
O3_8 Cu9 O1_9 90.8(4) . .
O1_12 Cu9 O1_9 168.5(4) . .
O1_10 Cu9 O1_9 87.0(4) . .
O3_8 Cu9 O1_23 98.4(5) . .
O1_12 Cu9 O1_23 97.2(5) . .
O1_10 Cu9 O1_23 92.9(5) . .
O1_9 Cu9 O1_23 94.3(5) . .
O3_8 Cu9 Cu10 86.0(3) . .
O1_12 Cu9 Cu10 85.5(3) . .
O1_10 Cu9 Cu10 82.6(2) . .
O1_9 Cu9 Cu10 83.0(3) . .
O1_23 Cu9 Cu10 174.9(6) . .
O2_10 Cu10 O2_12 89.2(3) . .
O2_10 Cu10 O4_8 167.5(3) . .
O2_12 Cu10 O4_8 90.1(3) . .
O2_10 Cu10 O2_9 89.0(3) . .
O2_12 Cu10 O2_9 168.6(4) . .
O4_8 Cu10 O2_9 89.2(3) . .
O2_10 Cu10 O1_17 96.0(3) . .
O2_12 Cu10 O1_17 93.3(3) . .
O4_8 Cu10 O1_17 96.5(3) . .
O2_9 Cu10 O1_17 98.1(4) . .
O2_10 Cu10 Cu9 84.1(2) . .
O2_12 Cu10 Cu9 83.1(2) . .
O4_8 Cu10 Cu9 83.4(3) . .
O2_9 Cu10 Cu9 85.5(3) . .
O1_17 Cu10 Cu9 176.5(3) . .
O1_11 Cu11 O3_9 88.9(3) . .
O1_11 Cu11 O3_6 167.8(4) . .
O3_9 Cu11 O3_6 90.9(3) . .
O1_11 Cu11 O3_2 89.0(3) . .
O3_9 Cu11 O3_2 169.6(4) . .
O3_6 Cu11 O3_2 88.9(3) . .
O1_11 Cu11 O1_24 102.0(4) . .
O3_9 Cu11 O1_24 99.7(5) . .
O3_6 Cu11 O1_24 90.1(4) . .
O3_2 Cu11 O1_24 90.7(4) . .
O1_11 Cu11 Cu12 84.9(3) . .
O3_9 Cu11 Cu12 86.1(3) . .
O3_6 Cu11 Cu12 82.8(3) . .
O3_2 Cu11 Cu12 83.5(3) . .
O1_24 Cu11 Cu12 170.9(4) . .
O2_11 Cu12 O4_6 169.6(4) . .
O2_11 Cu12 O4_2 89.5(3) . .
O4_6 Cu12 O4_2 90.1(4) . .
O2_11 Cu12 O4_9 87.9(3) . .
O4_6 Cu12 O4_9 90.4(4) . .
O4_2 Cu12 O4_9 168.1(4) . .
O2_11 Cu12 O1_18 96.0(4) . .
O4_6 Cu12 O1_18 94.4(4) . .
O4_2 Cu12 O1_18 96.9(4) . .
O4_9 Cu12 O1_18 94.9(4) . .
O2_11 Cu12 Cu11 83.9(3) . .
O4_6 Cu12 Cu11 85.7(3) . .
O4_2 Cu12 Cu11 84.3(3) . .
O4_9 Cu12 Cu11 83.9(3) . .
O1_18 Cu12 Cu11 178.8(3) . .
C1_1 O1_1 Cu1 120.8(7) . .
C1_1 O2_1 Cu2 120.6(7) . .
C8_1 O3_1 Cu3 122.1(7) . .
C8_1 O4_1 Cu4 125.0(8) . .
C4_1 O5_1 C9_1 115.0(11) . .
O1_1 C1_1 O2_1 128.3(10) . .
O1_1 C1_1 C2_1 115.3(9) . .
O2_1 C1_1 C2_1 116.3(9) . .
C7_1 C2_1 C3_1 120.6(11) . .
C7_1 C2_1 C1_1 120.7(10) . .
C3_1 C2_1 C1_1 118.7(9) . .
C4_1 C3_1 C2_1 118.8(10) . .
C4_1 C3_1 H3_1 120.6 . .
C2_1 C3_1 H3_1 120.6 . .
O5_1 C4_1 C3_1 124.3(10) . .
O5_1 C4_1 C5_1 116.6(11) . .
C3_1 C4_1 C5_1 118.8(11) . .
C6_1 C5_1 C4_1 120.5(12) . .
C6_1 C5_1 H5_1 119.7 . .
C4_1 C5_1 H5_1 119.7 . .
C5_1 C6_1 C7_1 120.3(10) . .
C5_1 C6_1 C8_1 119.4(11) . .
C7_1 C6_1 C8_1 120.3(11) . .
C2_1 C7_1 C6_1 120.6(11) . .
C2_1 C7_1 H7_1 119.7 . .
C6_1 C7_1 H7_1 119.7 . .
O3_1 C8_1 O4_1 124.4(10) . .
O3_1 C8_1 C6_1 118.5(10) . .
O4_1 C8_1 C6_1 117.1(11) . .
O5_1 C9_1 C10_1 115.0(13) . .
O5_1 C9_1 H9A_1 108.5 . .
C10_1 C9_1 H9A_1 108.5 . .
O5_1 C9_1 H9B_1 108.5 . .
C10_1 C9_1 H9B_1 108.5 . .
H9A_1 C9_1 H9B_1 107.5 . .
C9_1 C10_1 H10A_1 109.5 . .
C9_1 C10_1 H10B_1 109.5 . .
H10A_1 C10_1 H10B_1 109.5 . .
C9_1 C10_1 H10C_1 109.5 . .
H10A_1 C10_1 H10C_1 109.5 . .
H10B_1 C10_1 H10C_1 109.5 . .
C1_2 O1_2 Cu1 124.0(8) . .
C1_2 O2_2 Cu2 123.5(8) . .
C8_2 O3_2 Cu11 124.0(9) . .
C8_2 O4_2 Cu12 121.5(8) . .
C4_2 O5_2 C9_2 118.0(10) . .
O1_2 C1_2 O2_2 123.1(12) . .
O1_2 C1_2 C2_2 118.3(10) . .
O2_2 C1_2 C2_2 118.6(11) . .
C7_2 C2_2 C3_2 117.4(12) . .
C7_2 C2_2 C1_2 121.9(11) . .
C3_2 C2_2 C1_2 120.7(10) . .
C4_2 C3_2 C2_2 122.1(11) . .
C4_2 C3_2 H3_2 118.9 . .
C2_2 C3_2 H3_2 118.9 . .
C5_2 C4_2 O5_2 126.4(13) . .
C5_2 C4_2 C3_2 117.4(12) . .
O5_2 C4_2 C3_2 116.1(11) . .
C4_2 C5_2 C6_2 123.3(14) . .
C4_2 C5_2 H5_2 118.4 . .
C6_2 C5_2 H5_2 118.4 . .
C5_2 C6_2 C7_2 119.5(11) . .
C5_2 C6_2 C8_2 122.4(13) . .
C7_2 C6_2 C8_2 118.0(11) . .
C2_2 C7_2 C6_2 120.3(12) . .
C2_2 C7_2 H7_2 119.9 . .
C6_2 C7_2 H7_2 119.9 . .
O3_2 C8_2 O4_2 126.7(11) . .
O3_2 C8_2 C6_2 117.1(13) . .
O4_2 C8_2 C6_2 116.1(11) . .
O5_2 C9_2 C10_2 107.2(13) . .
O5_2 C9_2 H9A_2 110.3 . .
C10_2 C9_2 H9A_2 110.3 . .
O5_2 C9_2 H9B_2 110.3 . .
C10_2 C9_2 H9B_2 110.3 . .
H9A_2 C9_2 H9B_2 108.5 . .
C9_2 C10_2 H10A_2 109.5 . .
C9_2 C10_2 H10B_2 109.5 . .
H10A_2 C10_2 H10B_2 109.5 . .
C9_2 C10_2 H10C_2 109.5 . .
H10A_2 C10_2 H10C_2 109.5 . .
H10B_2 C10_2 H10C_2 109.5 . .
C1_3 O1_3 Cu1 124.7(8) . .
C1_3 O2_3 Cu2 118.7(8) . .
C8_3 O3_3 Cu7 124.8(8) . 2_666
C8_3 O4_3 Cu8 120.3(7) . 2_666
C4_3 O5_3 C9_3 116.9(13) . .
O1_3 C1_3 O2_3 128.0(11) . .
O1_3 C1_3 C2_3 115.6(10) . .
O2_3 C1_3 C2_3 116.3(11) . .
C7_3 C2_3 C3_3 120.5(11) . .
C7_3 C2_3 C1_3 119.2(11) . .
C3_3 C2_3 C1_3 120.3(11) . .
C4_3 C3_3 C2_3 119.0(13) . .
C4_3 C3_3 H3_3 120.5 . .
C2_3 C3_3 H3_3 120.5 . .
C5_3 C4_3 C3_3 122.4(13) . .
C5_3 C4_3 O5_3 113.4(12) . .
C3_3 C4_3 O5_3 124.2(13) . .
C4_3 C5_3 C6_3 117.9(12) . .
C4_3 C5_3 H5_3 121.0 . .
C6_3 C5_3 H5_3 121.0 . .
C7_3 C6_3 C5_3 120.7(12) . .
C7_3 C6_3 C8_3 119.4(11) . .
C5_3 C6_3 C8_3 119.9(11) . .
C2_3 C7_3 C6_3 119.6(11) . .
C2_3 C7_3 H7_3 120.2 . .
C6_3 C7_3 H7_3 120.2 . .
O3_3 C8_3 O4_3 125.6(11) . .
O3_3 C8_3 C6_3 117.4(10) . .
O4_3 C8_3 C6_3 117.1(10) . .
O5_3 C9_3 C10_3 105.8(17) . .
O5_3 C9_3 H9A_3 110.6 . .
C10_3 C9_3 H9A_3 110.6 . .
O5_3 C9_3 H9B_3 110.6 . .
C10_3 C9_3 H9B_3 110.6 . .
H9A_3 C9_3 H9B_3 108.7 . .
C9_3 C10_3 H10A_3 109.5 . .
C9_3 C10_3 H10B_3 109.5 . .
H10A_3 C10_3 H10B_3 109.5 . .
C9_3 C10_3 H10C_3 109.5 . .
H10A_3 C10_3 H10C_3 109.5 . .
H10B_3 C10_3 H10C_3 109.5 . .
C1_4 O1_4 Cu3 123.7(8) . .
C1_4 O2_4 Cu4 122.6(8) . .
C8_4 O3_4 Cu5 121.2(9) . .
C8_4 O4_4 Cu6 124.6(8) . .
C4_4 O5_4 C9_4 117.4(13) . .
O1_4 C1_4 O2_4 125.3(13) . .
O1_4 C1_4 C2_4 118.5(11) . .
O2_4 C1_4 C2_4 116.2(10) . .
C3_4 C2_4 C7_4 122.0(13) . .
C3_4 C2_4 C1_4 120.4(12) . .
C7_4 C2_4 C1_4 117.5(10) . .
C2_4 C3_4 C4_4 121.8(13) . .
C2_4 C3_4 H3_4 119.1 . .
C4_4 C3_4 H3_4 119.1 . .
O5_4 C4_4 C3_4 118.1(13) . .
O5_4 C4_4 C5_4 125.5(14) . .
C3_4 C4_4 C5_4 116.1(12) . .
C6_4 C5_4 C4_4 120.0(13) . .
C6_4 C5_4 H5_4 120.0 . .
C4_4 C5_4 H5_4 120.0 . .
C5_4 C6_4 C7_4 122.7(12) . .
C5_4 C6_4 C8_4 117.0(13) . .
C7_4 C6_4 C8_4 120.2(11) . .
C6_4 C7_4 C2_4 117.3(11) . .
C6_4 C7_4 H7_4 121.3 . .
C2_4 C7_4 H7_4 121.3 . .
O4_4 C8_4 O3_4 126.8(12) . .
O4_4 C8_4 C6_4 117.2(11) . .
O3_4 C8_4 C6_4 116.0(12) . .
C10_4 C9_4 O5_4 114.6(19) . .
C10_4 C9_4 H9A_4 108.6 . .
O5_4 C9_4 H9A_4 108.6 . .
C10_4 C9_4 H9B_4 108.6 . .
O5_4 C9_4 H9B_4 108.6 . .
H9A_4 C9_4 H9B_4 107.6 . .
C9_4 C10_4 H10A_4 109.5 . .
C9_4 C10_4 H10B_4 109.5 . .
H10A_4 C10_4 H10B_4 109.5 . .
C9_4 C10_4 H10C_4 109.5 . .
H10A_4 C10_4 H10C_4 109.5 . .
H10B_4 C10_4 H10C_4 109.5 . .
C1_5 O1_5 Cu3 123.6(7) . .
C1_5 O2_5 Cu4 121.8(7) . .
C8_5 O3_5 Cu7 122.9(7) . .
C8_5 O4_5 Cu8 123.8(8) . .
C4_5 O5_5 C9_5 118.0(11) . .
O2_5 C1_5 O1_5 126.2(10) . .
O2_5 C1_5 C2_5 115.6(10) . .
O1_5 C1_5 C2_5 118.1(10) . .
C3_5 C2_5 C7_5 120.9(10) . .
C3_5 C2_5 C1_5 121.6(10) . .
C7_5 C2_5 C1_5 117.2(10) . .
C4_5 C3_5 C2_5 119.8(12) . .
C4_5 C3_5 H3_5 120.1 . .
C2_5 C3_5 H3_5 120.1 . .
C5_5 C4_5 C3_5 121.0(12) . .
C5_5 C4_5 O5_5 123.5(11) . .
C3_5 C4_5 O5_5 115.4(11) . .
C4_5 C5_5 C6_5 120.1(10) . .
C4_5 C5_5 H5_5 119.9 . .
C6_5 C5_5 H5_5 119.9 . .
C7_5 C6_5 C5_5 118.8(11) . .
C7_5 C6_5 C8_5 121.0(11) . .
C5_5 C6_5 C8_5 120.2(10) . .
C6_5 C7_5 C2_5 119.3(11) . .
C6_5 C7_5 H7_5 120.4 . .
C2_5 C7_5 H7_5 120.4 . .
O4_5 C8_5 O3_5 124.6(12) . .
O4_5 C8_5 C6_5 117.6(11) . .
O3_5 C8_5 C6_5 117.8(9) . .
O5_5 C9_5 C10_5 109.4(13) . .
O5_5 C9_5 H9A_5 109.8 . .
C10_5 C9_5 H9A_5 109.8 . .
O5_5 C9_5 H9B_5 109.8 . .
C10_5 C9_5 H9B_5 109.8 . .
H9A_5 C9_5 H9B_5 108.2 . .
C9_5 C10_5 H10A_5 109.5 . .
C9_5 C10_5 H10B_5 109.5 . .
H10A_5 C10_5 H10B_5 109.5 . .
C9_5 C10_5 H10C_5 109.5 . .
H10A_5 C10_5 H10C_5 109.5 . .
H10B_5 C10_5 H10C_5 109.5 . .
C1_6 O1_6 Cu3 124.5(9) . .
C1_6 O2_6 Cu4 122.6(9) . .
C8_6 O3_6 Cu11 125.6(9) . .
C8_6 O4_6 Cu12 119.7(8) . .
C4_6 O5_6 C9_6 120.2(13) . .
O1_6 C1_6 O2_6 124.4(14) . .
O1_6 C1_6 C2_6 119.8(11) . .
O2_6 C1_6 C2_6 115.7(11) . .
C3_6 C2_6 C7_6 120.0 . .
C3_6 C2_6 C1_6 122.7(7) . .
C7_6 C2_6 C1_6 117.3(7) . .
C2_6 C3_6 C4_6 120.0 . .
C2_6 C3_6 H3_6 120.0 . .
C4_6 C3_6 H3_6 120.0 . .
O5_6 C4_6 C5_6 122.8(9) . .
O5_6 C4_6 C3_6 116.9(9) . .
C5_6 C4_6 C3_6 120.0 . .
C4_6 C5_6 C6_6 120.0 . .
C4_6 C5_6 H5_6 120.0 . .
C6_6 C5_6 H5_6 120.0 . .
C7_6 C6_6 C5_6 120.0 . .
C7_6 C6_6 C8_6 117.2(9) . .
C5_6 C6_6 C8_6 122.8(9) . .
C6_6 C7_6 C2_6 120.0 . .
C6_6 C7_6 H7_6 120.0 . .
C2_6 C7_6 H7_6 120.0 . .
O3_6 C8_6 O4_6 126.0(11) . .
O3_6 C8_6 C6_6 118.9(13) . .
O4_6 C8_6 C6_6 115.0(11) . .
C10_6 C9_6 O5_6 104.3(18) . .
C10_6 C9_6 H9A_6 110.9 . .
O5_6 C9_6 H9A_6 110.9 . .
C10_6 C9_6 H9B_6 110.9 . .
O5_6 C9_6 H9B_6 110.9 . .
H9A_6 C9_6 H9B_6 108.9 . .
C9_6 C10_6 H10A_6 109.5 . .
C9_6 C10_6 H10B_6 109.5 . .
H10A_6 C10_6 H10B_6 109.5 . .
C9_6 C10_6 H10C_6 109.5 . .
H10A_6 C10_6 H10C_6 109.5 . .
H10B_6 C10_6 H10C_6 109.5 . .
C1_7 O1_7 Cu5 120.6(7) . .
C1_7 O2_7 Cu6 124.6(7) . .
C8_7 O3_7 Cu7 123.2(8) . .
C8_7 O4_7 Cu8 122.8(8) . .
C4_7 O5_7 C9_7 117.7(9) . .
O2_7 C1_7 O1_7 126.7(10) . .
O2_7 C1_7 C2_7 120.2(11) . .
O1_7 C1_7 C2_7 113.2(11) . .
C7_7 C2_7 C3_7 120.3(10) . .
C7_7 C2_7 C1_7 124.7(11) . .
C3_7 C2_7 C1_7 115.1(12) . .
C4_7 C3_7 C2_7 118.0(12) . .
C4_7 C3_7 H3_7 121.0 . .
C2_7 C3_7 H3_7 121.0 . .
C5_7 C4_7 O5_7 117.1(10) . .
C5_7 C4_7 C3_7 120.2(11) . .
O5_7 C4_7 C3_7 122.7(12) . .
C4_7 C5_7 C6_7 120.5(10) . .
C4_7 C5_7 H5_7 119.7 . .
C6_7 C5_7 H5_7 119.7 . .
C7_7 C6_7 C5_7 119.4(12) . .
C7_7 C6_7 C8_7 120.3(11) . .
C5_7 C6_7 C8_7 120.2(10) . .
C2_7 C7_7 C6_7 121.5(11) . .
C2_7 C7_7 H7_7 119.2 . .
C6_7 C7_7 H7_7 119.2 . .
O3_7 C8_7 O4_7 125.7(12) . .
O3_7 C8_7 C6_7 116.6(9) . .
O4_7 C8_7 C6_7 117.6(10) . .
O5_7 C9_7 C10_7 107.6(11) . .
O5_7 C9_7 H9A_7 110.2 . .
C10_7 C9_7 H9A_7 110.2 . .
O5_7 C9_7 H9B_7 110.2 . .
C10_7 C9_7 H9B_7 110.2 . .
H9A_7 C9_7 H9B_7 108.5 . .
C9_7 C10_7 H10A_7 109.5 . .
C9_7 C10_7 H10B_7 109.5 . .
H10A_7 C10_7 H10B_7 109.5 . .
C9_7 C10_7 H10C_7 109.5 . .
H10A_7 C10_7 H10C_7 109.5 . .
H10B_7 C10_7 H10C_7 109.5 . .
C1_8 O1_8 Cu7 123.5(9) . .
C1_8 O2_8 Cu8 121.0(8) . .
C8_8 O3_8 Cu9 119.3(8) . .
C8_8 O4_8 Cu10 123.7(8) . .
C4_8 O5_8 C9_8 114.8(13) . .
O1_8 C1_8 O2_8 125.8(13) . .
O1_8 C1_8 C2_8 116.7(11) . .
O2_8 C1_8 C2_8 117.2(11) . .
C7_8 C2_8 C3_8 121.3(13) . .
C7_8 C2_8 C1_8 120.6(11) . .
C3_8 C2_8 C1_8 118.1(11) . .
C4_8 C3_8 C2_8 116.0(12) . .
C4_8 C3_8 H3_8 122.0 . .
C2_8 C3_8 H3_8 122.0 . .
O5_8 C4_8 C3_8 122.8(13) . .
O5_8 C4_8 C5_8 113.6(14) . .
C3_8 C4_8 C5_8 122.8(12) . .
C6_8 C5_8 C4_8 120.4(13) . .
C6_8 C5_8 H5_8 119.8 . .
C4_8 C5_8 H5_8 119.8 . .
C5_8 C6_8 C7_8 118.6(11) . .
C5_8 C6_8 C8_8 121.0(13) . .
C7_8 C6_8 C8_8 120.4(11) . .
C2_8 C7_8 C6_8 120.5(11) . .
C2_8 C7_8 H7_8 119.7 . .
C6_8 C7_8 H7_8 119.7 . .
O4_8 C8_8 O3_8 127.2(10) . .
O4_8 C8_8 C6_8 119.2(12) . .
O3_8 C8_8 C6_8 113.3(12) . .
O5_8 C9_8 C10_8 109.9(16) . .
O5_8 C9_8 H9A_8 109.7 . .
C10_8 C9_8 H9A_8 109.7 . .
O5_8 C9_8 H9B_8 109.7 . .
C10_8 C9_8 H9B_8 109.7 . .
H9A_8 C9_8 H9B_8 108.2 . .
C9_8 C10_8 H10A_8 109.5 . .
C9_8 C10_8 H10B_8 109.5 . .
H10A_8 C10_8 H10B_8 109.5 . .
C9_8 C10_8 H10C_8 109.5 . .
H10A_8 C10_8 H10C_8 109.5 . .
H10B_8 C10_8 H10C_8 109.5 . .
C1_9 O1_9 Cu9 122.6(7) . .
C1_9 O2_9 Cu10 119.6(9) . .
C8_9 O3_9 Cu11 120.6(8) . .
C8_9 O4_9 Cu12 120.9(9) . .
C4_9 O5_9 C9_9 115.9(11) . .
O1_9 C1_9 O2_9 129.2(12) . .
O1_9 C1_9 C2_9 115.4(11) . .
O2_9 C1_9 C2_9 115.4(14) . .
C3_9 C2_9 C7_9 120.7(12) . .
C3_9 C2_9 C1_9 119.7(11) . .
C7_9 C2_9 C1_9 119.5(13) . .
C2_9 C3_9 C4_9 120.9(12) . .
C2_9 C3_9 H3_9 119.5 . .
C4_9 C3_9 H3_9 119.5 . .
C3_9 C4_9 O5_9 127.7(12) . .
C3_9 C4_9 C5_9 117.1(14) . .
O5_9 C4_9 C5_9 115.1(12) . .
C6_9 C5_9 C4_9 121.7(12) . .
C6_9 C5_9 H5_9 119.2 . .
C4_9 C5_9 H5_9 119.2 . .
C5_9 C6_9 C7_9 121.1(11) . .
C5_9 C6_9 C8_9 119.0(12) . .
C7_9 C6_9 C8_9 119.7(13) . .
C6_9 C7_9 C2_9 118.5(13) . .
C6_9 C7_9 H7_9 120.8 . .
C2_9 C7_9 H7_9 120.8 . .
O3_9 C8_9 O4_9 127.5(11) . .
O3_9 C8_9 C6_9 115.8(11) . .
O4_9 C8_9 C6_9 116.5(13) . .
C10_9 C9_9 O5_9 101.1(15) . .
C10_9 C9_9 H9A_9 111.6 . .
O5_9 C9_9 H9A_9 111.6 . .
C10_9 C9_9 H9B_9 111.6 . .
O5_9 C9_9 H9B_9 111.6 . .
H9A_9 C9_9 H9B_9 109.4 . .
C9_9 C10_9 H10A_9 109.5 . .
C9_9 C10_9 H10B_9 109.5 . .
H10A_9 C10_9 H10B_9 109.5 . .
C9_9 C10_9 H10C_9 109.5 . .
H10A_9 C10_9 H10C_9 109.5 . .
H10B_9 C10_9 H10C_9 109.5 . .
C1_10 O1_10 Cu9 125.3(7) . .
C1_10 O2_10 Cu10 123.6(8) . .
C8_10 O3_10 Cu5 122.9(6) . 2_666
C8_10 O4_10 Cu6 123.8(7) . 2_666
C4_10 O5_10 C9_10 121.8(9) . .
O1_10 C1_10 O2_10 123.9(10) . .
O1_10 C1_10 C2_10 117.1(10) . .
O2_10 C1_10 C2_10 119.0(11) . .
C3_10 C2_10 C7_10 122.1(10) . .
C3_10 C2_10 C1_10 120.4(9) . .
C7_10 C2_10 C1_10 117.3(10) . .
C2_10 C3_10 C4_10 120.2(10) . .
C2_10 C3_10 H3_10 119.9 . .
C4_10 C3_10 H3_10 119.9 . .
O5_10 C4_10 C5_10 124.7(9) . .
O5_10 C4_10 C3_10 116.1(10) . .
C5_10 C4_10 C3_10 119.1(11) . .
C6_10 C5_10 C4_10 120.1(9) . .
C6_10 C5_10 H5_10 120.0 . .
C4_10 C5_10 H5_10 120.0 . .
C5_10 C6_10 C7_10 122.8(9) . .
C5_10 C6_10 C8_10 121.3(9) . .
C7_10 C6_10 C8_10 115.9(9) . .
C2_10 C7_10 C6_10 115.6(10) . .
C2_10 C7_10 H7_10 122.2 . .
C6_10 C7_10 H7_10 122.2 . .
O4_10 C8_10 O3_10 125.9(9) . .
O4_10 C8_10 C6_10 115.5(10) . .
O3_10 C8_10 C6_10 118.6(8) . .
C10_10 C9_10 O5_10 118.0(14) . .
C10_10 C9_10 H9A_10 107.8 . .
O5_10 C9_10 H9A_10 107.8 . .
C10_10 C9_10 H9B_10 107.8 . .
O5_10 C9_10 H9B_10 107.8 . .
H9A_10 C9_10 H9B_10 107.1 . .
C1_11 O1_11 Cu11 122.3(8) . .
C1_11 O2_11 Cu12 123.6(9) . .
C8_11 O3_11 Cu5 122.8(7) . 2_666
C8_11 O4_11 Cu6 124.1(8) . 2_666
C4_11 O5_11 C9_11 118.6(10) . .
O2_11 C1_11 O1_11 125.1(11) . .
O2_11 C1_11 C2_11 117.5(12) . .
O1_11 C1_11 C2_11 117.4(11) . .
C3_11 C2_11 C7_11 119.9(11) . .
C3_11 C2_11 C1_11 119.4(11) . .
C7_11 C2_11 C1_11 120.7(11) . .
C2_11 C3_11 C4_11 120.4(11) . .
C2_11 C3_11 H3_11 119.8 . .
C4_11 C3_11 H3_11 119.8 . .
O5_11 C4_11 C5_11 126.6(11) . .
O5_11 C4_11 C3_11 115.9(11) . .
C5_11 C4_11 C3_11 117.4(12) . .
C6_11 C5_11 C4_11 120.6(10) . .
C6_11 C5_11 H5_11 119.7 . .
C4_11 C5_11 H5_11 119.7 . .
C7_11 C6_11 C5_11 120.8(12) . .
C7_11 C6_11 C8_11 118.6(11) . .
C5_11 C6_11 C8_11 120.6(10) . .
C6_11 C7_11 C2_11 120.5(12) . .
C6_11 C7_11 H7_11 119.7 . .
C2_11 C7_11 H7_11 119.7 . .
O3_11 C8_11 O4_11 125.8(11) . .
O3_11 C8_11 C6_11 118.6(10) . .
O4_11 C8_11 C6_11 115.6(11) . .
O5_11 C9_11 C10_11 108.4(11) . .
O5_11 C9_11 H9A_11 110.0 . .
C10_11 C9_11 H9A_11 110.0 . .
O5_11 C9_11 H9B_11 110.0 . .
C10_11 C9_11 H9B_11 110.0 . .
H9A_11 C9_11 H9B_11 108.4 . .
C9_11 C10_11 H10A_11 109.5 . .
C9_11 C10_11 H10B_11 109.5 . .
H10A_11 C10_11 H10B_11 109.5 . .
C9_11 C10_11 H10C_11 109.5 . .
H10A_11 C10_11 H10C_11 109.5 . .
H10B_11 C10_11 H10C_11 109.5 . .
C1_12 O1_12 Cu9 121.5(8) . .
C1_12 O2_12 Cu10 126.1(7) . .
C8_12 O3_12 Cu1 122.4(9) . 2_666
C8_12 O4_12 Cu2 119.7(8) . 2_666
C4_12 O5_12 C9_12 119.5(11) . .
O2_12 C1_12 O1_12 123.7(11) . .
O2_12 C1_12 C2_12 121.4(9) . .
O1_12 C1_12 C2_12 114.6(11) . .
C7_12 C2_12 C3_12 119.9(11) . .
C7_12 C2_12 C1_12 121.9(10) . .
C3_12 C2_12 C1_12 118.2(11) . .
C4_12 C3_12 C2_12 120.6(13) . .
C4_12 C3_12 H3_12 119.7 . .
C2_12 C3_12 H3_12 119.7 . .
C3_12 C4_12 O5_12 116.7(12) . .
C3_12 C4_12 C5_12 120.1(11) . .
O5_12 C4_12 C5_12 123.2(11) . .
C4_12 C5_12 C6_12 119.2(12) . .
C4_12 C5_12 H5_12 120.4 . .
C6_12 C5_12 H5_12 120.4 . .
C5_12 C6_12 C7_12 120.8(12) . .
C5_12 C6_12 C8_12 120.3(11) . .
C7_12 C6_12 C8_12 118.9(10) . .
C2_12 C7_12 C6_12 119.3(11) . .
C2_12 C7_12 H7_12 120.3 . .
C6_12 C7_12 H7_12 120.3 . .
O3_12 C8_12 O4_12 128.3(12) . .
O3_12 C8_12 C6_12 116.4(11) . .
O4_12 C8_12 C6_12 115.3(10) . .
O5_12 C9_12 C10_12 114.6(15) . .
O5_12 C9_12 H9A_12 108.6 . .
C10_12 C9_12 H9A_12 108.6 . .
O5_12 C9_12 H9B_12 108.6 . .
C10_12 C9_12 H9B_12 108.6 . .
H9A_12 C9_12 H9B_12 107.6 . .
C9_12 C10_12 H10A_12 109.5 . .
C9_12 C10_12 H10B_12 109.5 . .
H10A_12 C10_12 H10B_12 109.5 . .
C9_12 C10_12 H10C_12 109.5 . .
H10A_12 C10_12 H10C_12 109.5 . .
H10B_12 C10_12 H10C_12 109.5 . .
C1_13 O1_13 Cu2 119.9(8) . .
C1_13 N1_13 C3_13 116.6(15) . .
C1_13 N1_13 C2_13 122.2(15) . .
C3_13 N1_13 C2_13 121.0(15) . .
N1_13 C1_13 O1_13 122.4(14) . .
N1_13 C1_13 H1_13 118.8 . .
O1_13 C1_13 H1_13 118.8 . .
N1_13 C3_13 H3A_13 109.5 . .
N1_13 C3_13 H3B_13 109.5 . .
H3A_13 C3_13 H3B_13 109.5 . .
N1_13 C3_13 H3C_13 109.5 . .
H3A_13 C3_13 H3C_13 109.5 . .
H3B_13 C3_13 H3C_13 109.5 . .
N1_13 C2_13 H2A_13 109.5 . .
N1_13 C2_13 H2B_13 109.5 . .
H2A_13 C2_13 H2B_13 109.5 . .
N1_13 C2_13 H2C_13 109.5 . .
H2A_13 C2_13 H2C_13 109.5 . .
H2B_13 C2_13 H2C_13 109.5 . .
C1_14 O1_14 Cu4 123.7(13) . .
N1_14 C3_14 H3A_14 109.5 . .
N1_14 C3_14 H3B_14 109.5 . .
H3A_14 C3_14 H3B_14 109.5 . .
N1_14 C3_14 H3C_14 109.5 . .
H3A_14 C3_14 H3C_14 109.5 . .
H3B_14 C3_14 H3C_14 109.5 . .
C1_14 N1_14 C3_14 119(2) . .
O1_14 C1_14 N1_14 128(2) . .
O1_14 C1_14 H1_14 115.8 . .
N1_14 C1_14 H1_14 115.8 . .
C1_15 O1_15 Cu6 114.0(9) . .
C1_15 N1_15 C2_15 124.1(11) . .
C1_15 N1_15 C3_15 120.3(13) . .
C2_15 N1_15 C3_15 115.4(11) . .
O1_15 C1_15 N1_15 124.2(14) . .
O1_15 C1_15 H1_15 117.9 . .
N1_15 C1_15 H1_15 117.9 . .
N1_15 C2_15 H2A_15 109.5 . .
N1_15 C2_15 H2B_15 109.5 . .
H2A_15 C2_15 H2B_15 109.5 . .
N1_15 C2_15 H2C_15 109.5 . .
H2A_15 C2_15 H2C_15 109.5 . .
H2B_15 C2_15 H2C_15 109.5 . .
N1_15 C3_15 H3A_15 109.5 . .
N1_15 C3_15 H3B_15 109.5 . .
H3A_15 C3_15 H3B_15 109.5 . .
N1_15 C3_15 H3C_15 109.5 . .
H3A_15 C3_15 H3C_15 109.5 . .
H3B_15 C3_15 H3C_15 109.5 . .
C1_16 O1_16 Cu8 128.3(8) . .
C1_16 N1_16 C2_16 122.2(14) . .
C1_16 N1_16 C3_16 119.3(15) . .
C2_16 N1_16 C3_16 118.4(14) . .
O1_16 C1_16 N1_16 129.3(16) . .
O1_16 C1_16 H1_16 115.3 . .
N1_16 C1_16 H1_16 115.3 . .
N1_16 C2_16 H2A_16 120.0 . .
N1_16 C2_16 H2B_16 120.0 . .
H2A_16 C2_16 H2B_16 120.0 . .
N1_16 C3_16 H3A_16 109.5 . .
N1_16 C3_16 H3B_16 109.5 . .
H3A_16 C3_16 H3B_16 109.5 . .
N1_16 C3_16 H3C_16 109.5 . .
H3A_16 C3_16 H3C_16 109.5 . .
H3B_16 C3_16 H3C_16 109.5 . .
C1_17 O1_17 Cu10 124.9(9) . .
C1_17 N1_17 C2_17 118.0(13) . .
C1_17 N1_17 C3_17 121.2(12) . .
C2_17 N1_17 C3_17 120.5(13) . .
O1_17 C1_17 N1_17 125.2(13) . .
O1_17 C1_17 H1_17 117.4 . .
N1_17 C1_17 H1_17 117.4 . .
N1_17 C2_17 H2A_17 109.5 . .
N1_17 C2_17 H2B_17 109.5 . .
H2A_17 C2_17 H2B_17 109.5 . .
N1_17 C2_17 H2C_17 109.5 . .
H2A_17 C2_17 H2C_17 109.5 . .
H2B_17 C2_17 H2C_17 109.5 . .
N1_17 C3_17 H3A_17 109.5 . .
N1_17 C3_17 H3B_17 109.5 . .
H3A_17 C3_17 H3B_17 109.5 . .
N1_17 C3_17 H3C_17 109.5 . .
H3A_17 C3_17 H3C_17 109.5 . .
H3B_17 C3_17 H3C_17 109.5 . .

loop_
_geom_bond_atom_site_label_1
_geom_bond_atom_site_label_2
_geom_bond_distance
_geom_bond_site_symmetry_2
Cu1 O1_1 1.943(8) .
Cu1 O1_3 1.955(8) .
Cu1 O1_2 1.962(9) .
Cu1 O3_12 1.990(9) 2_666
Cu1 O1_19 2.155(8) .
Cu1 Cu2 2.617(2) .
Cu2 O2_2 1.958(8) .
Cu2 O2_1 1.964(7) .
Cu2 O2_3 1.972(8) .
Cu2 O4_12 1.983(9) 2_666
Cu2 O1_13 2.181(8) .
Cu3 O3_1 1.931(7) .
Cu3 O1_5 1.961(7) .
Cu3 O1_4 1.962(9) .
Cu3 O1_6 2.004(9) .
Cu3 O1_20 2.172(10) .
Cu3 Cu4 2.645(2) .
Cu4 O4_1 1.941(8) .
Cu4 O2_4 1.952(9) .
Cu4 O2_6 1.988(10) .
Cu4 O2_5 1.991(7) .
Cu4 O1_14 2.096(9) .
Cu5 O3_4 1.943(8) .
Cu5 O3_11 1.952(8) 2_666
Cu5 O3_10 1.955(7) 2_666
Cu5 O1_7 1.991(7) .
Cu5 O1_21 2.197(10) .
Cu5 Cu6 2.666(2) .
Cu6 O4_10 1.956(7) 2_666
Cu6 O4_11 1.962(7) 2_666
Cu6 O4_4 1.975(9) .
Cu6 O2_7 1.981(8) .
Cu6 O1_15 2.176(7) .
Cu7 O3_3 1.934(8) 2_666
Cu7 O1_8 1.937(9) .
Cu7 O3_5 1.944(9) .
Cu7 O3_7 1.967(9) .
Cu7 O1_22 2.155(9) .
Cu7 Cu8 2.633(2) .
Cu8 O4_3 1.934(8) 2_666
Cu8 O4_7 1.958(9) .
Cu8 O2_8 1.958(9) .
Cu8 O4_5 1.963(8) .
Cu8 O1_16 2.165(7) .
Cu9 O3_8 1.941(7) .
Cu9 O1_12 1.948(8) .
Cu9 O1_10 1.957(8) .
Cu9 O1_9 1.975(9) .
Cu9 O1_23 2.187(10) .
Cu9 Cu10 2.646(2) .
Cu10 O2_10 1.948(7) .
Cu10 O2_12 1.951(8) .
Cu10 O4_8 1.965(7) .
Cu10 O2_9 1.977(8) .
Cu10 O1_17 2.115(8) .
Cu11 O1_11 1.920(8) .
Cu11 O3_9 1.950(8) .
Cu11 O3_6 1.970(7) .
Cu11 O3_2 1.978(8) .
Cu11 O1_24 2.163(11) .
Cu11 Cu12 2.645(3) .
Cu12 O2_11 1.947(8) .
Cu12 O4_6 1.975(8) .
Cu12 O4_2 1.987(8) .
Cu12 O4_9 1.996(8) .
Cu12 O1_18 2.172(11) .
O1_1 C1_1 1.261(13) .
O2_1 C1_1 1.263(12) .
O3_1 C8_1 1.260(14) .
O4_1 C8_1 1.290(14) .
O5_1 C4_1 1.347(15) .
O5_1 C9_1 1.408(18) .
C1_1 C2_1 1.542(15) .
C2_1 C7_1 1.352(15) .
C2_1 C3_1 1.411(16) .
C3_1 C4_1 1.388(17) .
C3_1 H3_1 0.9500 .
C4_1 C5_1 1.411(16) .
C5_1 C6_1 1.361(17) .
C5_1 H5_1 0.9500 .
C6_1 C7_1 1.373(16) .
C6_1 C8_1 1.503(15) .
C7_1 H7_1 0.9500 .
C9_1 C10_1 1.53(2) .
C9_1 H9A_1 0.9900 .
C9_1 H9B_1 0.9900 .
C10_1 H10A_1 0.9800 .
C10_1 H10B_1 0.9800 .
C10_1 H10C_1 0.9800 .
O1_2 C1_2 1.270(14) .
O2_2 C1_2 1.292(13) .
O3_2 C8_2 1.220(14) .
O4_2 C8_2 1.271(15) .
O5_2 C4_2 1.380(14) .
O5_2 C9_2 1.386(17) .
C1_2 C2_2 1.431(17) .
C2_2 C7_2 1.396(15) .
C2_2 C3_2 1.411(17) .
C3_2 C4_2 1.398(18) .
C3_2 H3_2 0.9500 .
C4_2 C5_2 1.359(17) .
C5_2 C6_2 1.360(17) .
C5_2 H5_2 0.9500 .
C6_2 C7_2 1.401(17) .
C6_2 C8_2 1.511(16) .
C7_2 H7_2 0.9500 .
C9_2 C10_2 1.486(18) .
C9_2 H9A_2 0.9900 .
C9_2 H9B_2 0.9900 .
C10_2 H10A_2 0.9800 .
C10_2 H10B_2 0.9800 .
C10_2 H10C_2 0.9800 .
O1_3 C1_3 1.227(13) .
O2_3 C1_3 1.238(13) .
O3_3 C8_3 1.267(13) .
O4_3 C8_3 1.291(13) .
O5_3 C4_3 1.395(16) .
O5_3 C9_3 1.41(2) .
C1_3 C2_3 1.554(17) .
C2_3 C7_3 1.352(16) .
C2_3 C3_3 1.408(18) .
C3_3 C4_3 1.366(19) .
C3_3 H3_3 0.9500 .
C4_3 C5_3 1.360(19) .
C5_3 C6_3 1.410(18) .
C5_3 H5_3 0.9500 .
C6_3 C7_3 1.391(16) .
C6_3 C8_3 1.517(17) .
C7_3 H7_3 0.9500 .
C9_3 C10_3 1.66(3) .
C9_3 H9A_3 0.9900 .
C9_3 H9B_3 0.9900 .
C10_3 H10A_3 0.9800 .
C10_3 H10B_3 0.9800 .
C10_3 H10C_3 0.9800 .
O1_4 C1_4 1.248(13) .
O2_4 C1_4 1.275(13) .
O3_4 C8_4 1.272(14) .
O4_4 C8_4 1.226(15) .
O5_4 C4_4 1.332(16) .
O5_4 C9_4 1.49(2) .
C1_4 C2_4 1.520(18) .
C2_4 C3_4 1.332(17) .
C2_4 C7_4 1.420(16) .
C3_4 C4_4 1.417(19) .
C3_4 H3_4 0.9500 .
C4_4 C5_4 1.446(19) .
C5_4 C6_4 1.364(17) .
C5_4 H5_4 0.9500 .
C6_4 C7_4 1.370(17) .
C6_4 C8_4 1.523(17) .
C7_4 H7_4 0.9500 .
C9_4 C10_4 1.38(3) .
C9_4 H9A_4 0.9900 .
C9_4 H9B_4 0.9900 .
C10_4 H10A_4 0.9800 .
C10_4 H10B_4 0.9800 .
C10_4 H10C_4 0.9800 .
O1_5 C1_5 1.243(13) .
O2_5 C1_5 1.239(13) .
O3_5 C8_5 1.282(14) .
O4_5 C8_5 1.251(13) .
O5_5 C4_5 1.376(15) .
O5_5 C9_5 1.394(15) .
C1_5 C2_5 1.517(15) .
C2_5 C3_5 1.378(16) .
C2_5 C7_5 1.409(16) .
C3_5 C4_5 1.367(16) .
C3_5 H3_5 0.9500 .
C4_5 C5_5 1.361(17) .
C5_5 C6_5 1.437(17) .
C5_5 H5_5 0.9500 .
C6_5 C7_5 1.374(15) .
C6_5 C8_5 1.502(17) .
C7_5 H7_5 0.9500 .
C9_5 C10_5 1.54(2) .
C9_5 H9A_5 0.9900 .
C9_5 H9B_5 0.9900 .
C10_5 H10A_5 0.9800 .
C10_5 H10B_5 0.9800 .
C10_5 H10C_5 0.9800 .
O1_6 C1_6 1.227(14) .
O2_6 C1_6 1.309(14) .
O3_6 C8_6 1.213(15) .
O4_6 C8_6 1.312(16) .
O5_6 C4_6 1.375(14) .
O5_6 C9_6 1.73(3) .
C1_6 C2_6 1.470(16) .
C2_6 C3_6 1.3900 .
C2_6 C7_6 1.3900 .
C3_6 C4_6 1.3900 .
C3_6 H3_6 0.9500 .
C4_6 C5_6 1.3900 .
C5_6 C6_6 1.3900 .
C5_6 H5_6 0.9500 .
C6_6 C7_6 1.3900 .
C6_6 C8_6 1.479(14) .
C7_6 H7_6 0.9500 .
C9_6 C10_6 1.57(3) .
C9_6 H9A_6 0.9900 .
C9_6 H9B_6 0.9900 .
C10_6 H10A_6 0.9800 .
C10_6 H10B_6 0.9800 .
C10_6 H10C_6 0.9800 .
O1_7 C1_7 1.302(14) .
O2_7 C1_7 1.203(14) .
O3_7 C8_7 1.225(13) .
O4_7 C8_7 1.277(13) .
O5_7 C4_7 1.372(14) .
O5_7 C9_7 1.410(15) .
C1_7 C2_7 1.501(16) .
C2_7 C7_7 1.343(17) .
C2_7 C3_7 1.425(16) .
C3_7 C4_7 1.398(15) .
C3_7 H3_7 0.9500 .
C4_7 C5_7 1.359(17) .
C5_7 C6_7 1.402(17) .
C5_7 H5_7 0.9500 .
C6_7 C7_7 1.360(15) .
C6_7 C8_7 1.520(18) .
C7_7 H7_7 0.9500 .
C9_7 C10_7 1.521(18) .
C9_7 H9A_7 0.9900 .
C9_7 H9B_7 0.9900 .
C10_7 H10A_7 0.9800 .
C10_7 H10B_7 0.9800 .
C10_7 H10C_7 0.9800 .
O1_8 C1_8 1.242(14) .
O2_8 C1_8 1.299(14) .
O3_8 C8_8 1.337(15) .
O4_8 C8_8 1.220(15) .
O5_8 C4_8 1.360(16) .
O5_8 C9_8 1.466(18) .
C1_8 C2_8 1.480(18) .
C2_8 C7_8 1.388(16) .
C2_8 C3_8 1.443(17) .
C3_8 C4_8 1.38(2) .
C3_8 H3_8 0.9500 .
C4_8 C5_8 1.428(18) .
C5_8 C6_8 1.358(17) .
C5_8 H5_8 0.9500 .
C6_8 C7_8 1.434(18) .
C6_8 C8_8 1.496(16) .
C7_8 H7_8 0.9500 .
C9_8 C10_8 1.61(3) .
C9_8 H9A_8 0.9900 .
C9_8 H9B_8 0.9900 .
C10_8 H10A_8 0.9800 .
C10_8 H10B_8 0.9800 .
C10_8 H10C_8 0.9800 .
O1_9 C1_9 1.243(16) .
O2_9 C1_9 1.246(15) .
O3_9 C8_9 1.282(16) .
O4_9 C8_9 1.285(15) .
O5_9 C4_9 1.379(17) .
O5_9 C9_9 1.51(2) .
C1_9 C2_9 1.531(17) .
C2_9 C3_9 1.357(18) .
C2_9 C7_9 1.422(16) .
C3_9 C4_9 1.379(18) .
C3_9 H3_9 0.9500 .
C4_9 C5_9 1.431(18) .
C5_9 C6_9 1.337(18) .
C5_9 H5_9 0.9500 .
C6_9 C7_9 1.360(16) .
C6_9 C8_9 1.503(16) .
C7_9 H7_9 0.9500 .
C9_9 C10_9 1.41(3) .
C9_9 H9A_9 0.9900 .
C9_9 H9B_9 0.9900 .
C10_9 H10A_9 0.9800 .
C10_9 H10B_9 0.9800 .
C10_9 H10C_9 0.9800 .
O1_10 C1_10 1.240(13) .
O2_10 C1_10 1.251(13) .
O3_10 C8_10 1.263(13) .
O4_10 C8_10 1.243(12) .
O5_10 C4_10 1.348(13) .
O5_10 C9_10 1.453(13) .
C1_10 C2_10 1.508(15) .
C2_10 C3_10 1.378(15) .
C2_10 C7_10 1.392(14) .
C3_10 C4_10 1.393(15) .
C3_10 H3_10 0.9500 .
C4_10 C5_10 1.377(15) .
C5_10 C6_10 1.360(15) .
C5_10 H5_10 0.9500 .
C6_10 C7_10 1.415(14) .
C6_10 C8_10 1.545(12) .
C7_10 H7_10 0.9500 .
C9_10 C10_10 1.37(2) .
C9_10 H9A_10 0.9900 .
C9_10 H9B_10 0.9900 .
O1_11 C1_11 1.310(15) .
O2_11 C1_11 1.249(14) .
O3_11 C8_11 1.247(14) .
O4_11 C8_11 1.254(13) .
O5_11 C4_11 1.341(15) .
O5_11 C9_11 1.414(14) .
C1_11 C2_11 1.526(16) .
C2_11 C3_11 1.353(17) .
C2_11 C7_11 1.366(16) .
C3_11 C4_11 1.424(16) .
C3_11 H3_11 0.9500 .
C4_11 C5_11 1.374(17) .
C5_11 C6_11 1.367(16) .
C5_11 H5_11 0.9500 .
C6_11 C7_11 1.349(15) .
C6_11 C8_11 1.526(17) .
C7_11 H7_11 0.9500 .
C9_11 C10_11 1.486(19) .
C9_11 H9A_11 0.9900 .
C9_11 H9B_11 0.9900 .
C10_11 H10A_11 0.9800 .
C10_11 H10B_11 0.9800 .
C10_11 H10C_11 0.9800 .
O1_12 C1_12 1.322(13) .
O2_12 C1_12 1.242(14) .
O3_12 C8_12 1.229(13) .
O4_12 C8_12 1.266(14) .
O5_12 C4_12 1.367(14) .
O5_12 C9_12 1.419(15) .
C1_12 C2_12 1.487(16) .
C2_12 C7_12 1.338(16) .
C2_12 C3_12 1.408(15) .
C3_12 C4_12 1.359(17) .
C3_12 H3_12 0.9500 .
C4_12 C5_12 1.371(17) .
C5_12 C6_12 1.382(15) .
C5_12 H5_12 0.9500 .
C6_12 C7_12 1.400(16) .
C6_12 C8_12 1.543(18) .
C7_12 H7_12 0.9500 .
C9_12 C10_12 1.42(2) .
C9_12 H9A_12 0.9900 .
C9_12 H9B_12 0.9900 .
C10_12 H10A_12 0.9800 .
C10_12 H10B_12 0.9800 .
C10_12 H10C_12 0.9800 .
O1_13 C1_13 1.330(17) .
N1_13 C1_13 1.293(18) .
N1_13 C3_13 1.45(2) .
N1_13 C2_13 1.47(2) .
C1_13 H1_13 0.9500 .
C3_13 H3A_13 0.9800 .
C3_13 H3B_13 0.9800 .
C3_13 H3C_13 0.9800 .
C2_13 H2A_13 0.9800 .
C2_13 H2B_13 0.9800 .
C2_13 H2C_13 0.9800 .
O1_14 C1_14 1.14(2) .
C3_14 N1_14 1.50(3) .
C3_14 H3A_14 0.9800 .
C3_14 H3B_14 0.9800 .
C3_14 H3C_14 0.9800 .
N1_14 C1_14 1.37(2) .
C1_14 H1_14 0.9500 .
O1_15 C1_15 1.233(14) .
N1_15 C1_15 1.313(15) .
N1_15 C2_15 1.467(16) .
N1_15 C3_15 1.503(18) .
C1_15 H1_15 0.9500 .
C2_15 H2A_15 0.9800 .
C2_15 H2B_15 0.9800 .
C2_15 H2C_15 0.9800 .
C3_15 H3A_15 0.9800 .
C3_15 H3B_15 0.9800 .
C3_15 H3C_15 0.9800 .
O1_16 C1_16 1.205(16) .
N1_16 C1_16 1.341(19) .
N1_16 C2_16 1.38(2) .
N1_16 C3_16 1.443(19) .
C1_16 H1_16 0.9500 .
C2_16 H2A_16 0.9500 .
C2_16 H2B_16 0.9500 .
C3_16 H3A_16 0.9800 .
C3_16 H3B_16 0.9800 .
C3_16 H3C_16 0.9800 .
O1_17 C1_17 1.245(15) .
N1_17 C1_17 1.325(16) .
N1_17 C2_17 1.449(19) .
N1_17 C3_17 1.475(19) .
C1_17 H1_17 0.9500 .
C2_17 H2A_17 0.9800 .
C2_17 H2B_17 0.9800 .
C2_17 H2C_17 0.9800 .
C3_17 H3A_17 0.9800 .
C3_17 H3B_17 0.9800 .
C3_17 H3C_17 0.9800 .

loop_
_geom_torsion_atom_site_label_1
_geom_torsion_atom_site_label_2
_geom_torsion_atom_site_label_3
_geom_torsion_atom_site_label_4
_geom_torsion
_geom_torsion_site_symmetry_1
Cu1 O1_1 C1_1 O2_1 -6.7(19) .
Cu1 O1_1 C1_1 C2_1 177.4(8) .
Cu2 O2_1 C1_1 O1_1 9.5(19) .
Cu2 O2_1 C1_1 C2_1 -174.7(8) .
O1_1 C1_1 C2_1 C7_1 -10.8(19) .
O2_1 C1_1 C2_1 C7_1 172.8(12) .
O1_1 C1_1 C2_1 C3_1 170.4(12) .
O2_1 C1_1 C2_1 C3_1 -6.0(19) .
C7_1 C2_1 C3_1 C4_1 -3(2) .
C1_1 C2_1 C3_1 C4_1 176.0(13) .
C9_1 O5_1 C4_1 C3_1 -33(2) .
C9_1 O5_1 C4_1 C5_1 152.5(15) .
C2_1 C3_1 C4_1 O5_1 -176.5(14) .
C2_1 C3_1 C4_1 C5_1 -2(2) .
O5_1 C4_1 C5_1 C6_1 178.1(14) .
C3_1 C4_1 C5_1 C6_1 3(2) .
C4_1 C5_1 C6_1 C7_1 0(2) .
C4_1 C5_1 C6_1 C8_1 178.1(14) .
C3_1 C2_1 C7_1 C6_1 7(2) .
C1_1 C2_1 C7_1 C6_1 -172.2(13) .
C5_1 C6_1 C7_1 C2_1 -5(2) .
C8_1 C6_1 C7_1 C2_1 177.0(13) .
Cu3 O3_1 C8_1 O4_1 3.3(19) .
Cu3 O3_1 C8_1 C6_1 -177.6(9) .
Cu4 O4_1 C8_1 O3_1 -1(2) .
Cu4 O4_1 C8_1 C6_1 -179.8(9) .
C5_1 C6_1 C8_1 O3_1 -172.1(14) .
C7_1 C6_1 C8_1 O3_1 6(2) .
C5_1 C6_1 C8_1 O4_1 7(2) .
C7_1 C6_1 C8_1 O4_1 -175.3(13) .
C4_1 O5_1 C9_1 C10_1 -74.2(17) .
Cu1 O1_2 C1_2 O2_2 3.0(15) .
Cu1 O1_2 C1_2 C2_2 -177.9(8) .
Cu2 O2_2 C1_2 O1_2 -1.2(15) .
Cu2 O2_2 C1_2 C2_2 179.6(8) .
O1_2 C1_2 C2_2 C7_2 16.5(17) .
O2_2 C1_2 C2_2 C7_2 -164.3(10) .
O1_2 C1_2 C2_2 C3_2 -163.9(11) .
O2_2 C1_2 C2_2 C3_2 15.2(17) .
C7_2 C2_2 C3_2 C4_2 1.1(18) .
C1_2 C2_2 C3_2 C4_2 -178.5(11) .
C9_2 O5_2 C4_2 C5_2 -5.5(19) .
C9_2 O5_2 C4_2 C3_2 173.2(12) .
C2_2 C3_2 C4_2 C5_2 -2.2(19) .
C2_2 C3_2 C4_2 O5_2 179.0(11) .
O5_2 C4_2 C5_2 C6_2 -179.4(12) .
C3_2 C4_2 C5_2 C6_2 2.0(19) .
C4_2 C5_2 C6_2 C7_2 -0.6(19) .
C4_2 C5_2 C6_2 C8_2 175.1(11) .
C3_2 C2_2 C7_2 C6_2 0.3(17) .
C1_2 C2_2 C7_2 C6_2 179.9(11) .
C5_2 C6_2 C7_2 C2_2 -0.5(17) .
C8_2 C6_2 C7_2 C2_2 -176.4(10) .
Cu11 O3_2 C8_2 O4_2 -1.8(18) .
Cu11 O3_2 C8_2 C6_2 -176.9(7) .
Cu12 O4_2 C8_2 O3_2 1.4(17) .
Cu12 O4_2 C8_2 C6_2 176.6(7) .
C5_2 C6_2 C8_2 O3_2 167.9(11) .
C7_2 C6_2 C8_2 O3_2 -16.4(16) .
C5_2 C6_2 C8_2 O4_2 -7.8(17) .
C7_2 C6_2 C8_2 O4_2 168.0(10) .
C4_2 O5_2 C9_2 C10_2 -179.7(11) .
Cu1 O1_3 C1_3 O2_3 -5(2) .
Cu1 O1_3 C1_3 C2_3 176.6(8) .
Cu2 O2_3 C1_3 O1_3 8(2) .
Cu2 O2_3 C1_3 C2_3 -173.7(9) .
O1_3 C1_3 C2_3 C7_3 -13.1(19) .
O2_3 C1_3 C2_3 C7_3 168.5(12) .
O1_3 C1_3 C2_3 C3_3 169.0(13) .
O2_3 C1_3 C2_3 C3_3 -9(2) .
C7_3 C2_3 C3_3 C4_3 -1(2) .
C1_3 C2_3 C3_3 C4_3 177.1(14) .
C2_3 C3_3 C4_3 C5_3 -2(3) .
C2_3 C3_3 C4_3 O5_3 -178.6(15) .
C9_3 O5_3 C4_3 C5_3 178.1(18) .
C9_3 O5_3 C4_3 C3_3 -5(3) .
C3_3 C4_3 C5_3 C6_3 3(3) .
O5_3 C4_3 C5_3 C6_3 179.9(15) .
C4_3 C5_3 C6_3 C7_3 -1(2) .
C4_3 C5_3 C6_3 C8_3 178.2(14) .
C3_3 C2_3 C7_3 C6_3 2(2) .
C1_3 C2_3 C7_3 C6_3 -175.6(12) .
C5_3 C6_3 C7_3 C2_3 -1(2) .
C8_3 C6_3 C7_3 C2_3 179.2(12) .
Cu7 O3_3 C8_3 O4_3 -1(2) 2_666
Cu7 O3_3 C8_3 C6_3 178.2(9) 2_666
Cu8 O4_3 C8_3 O3_3 2.0(19) 2_666
Cu8 O4_3 C8_3 C6_3 -176.8(9) 2_666
C7_3 C6_3 C8_3 O3_3 11(2) .
C5_3 C6_3 C8_3 O3_3 -168.5(13) .
C7_3 C6_3 C8_3 O4_3 -170.1(12) .
C5_3 C6_3 C8_3 O4_3 10(2) .
C4_3 O5_3 C9_3 C10_3 -165.3(18) .
Cu3 O1_4 C1_4 O2_4 -4.4(16) .
Cu3 O1_4 C1_4 C2_4 174.2(7) .
Cu4 O2_4 C1_4 O1_4 5.1(15) .
Cu4 O2_4 C1_4 C2_4 -173.6(7) .
O1_4 C1_4 C2_4 C3_4 -179.6(11) .
O2_4 C1_4 C2_4 C3_4 -0.9(17) .
O1_4 C1_4 C2_4 C7_4 -4.2(15) .
O2_4 C1_4 C2_4 C7_4 174.6(10) .
C7_4 C2_4 C3_4 C4_4 1(2) .
C1_4 C2_4 C3_4 C4_4 175.8(12) .
C9_4 O5_4 C4_4 C3_4 170.3(15) .
C9_4 O5_4 C4_4 C5_4 -3(2) .
C2_4 C3_4 C4_4 O5_4 -175.8(13) .
C2_4 C3_4 C4_4 C5_4 -2(2) .
O5_4 C4_4 C5_4 C6_4 177.4(14) .
C3_4 C4_4 C5_4 C6_4 4(2) .
C4_4 C5_4 C6_4 C7_4 -4.9(19) .
C4_4 C5_4 C6_4 C8_4 179.9(11) .
C5_4 C6_4 C7_4 C2_4 3.5(17) .
C8_4 C6_4 C7_4 C2_4 178.5(10) .
C3_4 C2_4 C7_4 C6_4 -1.2(18) .
C1_4 C2_4 C7_4 C6_4 -176.7(10) .
Cu6 O4_4 C8_4 O3_4 -2.3(18) .
Cu6 O4_4 C8_4 C6_4 176.3(7) .
Cu5 O3_4 C8_4 O4_4 4.6(17) .
Cu5 O3_4 C8_4 C6_4 -174.1(7) .
C5_4 C6_4 C8_4 O4_4 2.9(17) .
C7_4 C6_4 C8_4 O4_4 -172.4(11) .
C5_4 C6_4 C8_4 O3_4 -178.3(11) .
C7_4 C6_4 C8_4 O3_4 6.4(16) .
C4_4 O5_4 C9_4 C10_4 -164(2) .
Cu4 O2_5 C1_5 O1_5 -11(2) .
Cu4 O2_5 C1_5 C2_5 173.0(8) .
Cu3 O1_5 C1_5 O2_5 13(2) .
Cu3 O1_5 C1_5 C2_5 -171.3(9) .
O2_5 C1_5 C2_5 C3_5 -4(2) .
O1_5 C1_5 C2_5 C3_5 180.0(13) .
O2_5 C1_5 C2_5 C7_5 -176.9(12) .
O1_5 C1_5 C2_5 C7_5 6.6(19) .
C7_5 C2_5 C3_5 C4_5 2(2) .
C1_5 C2_5 C3_5 C4_5 -171.4(13) .
C2_5 C3_5 C4_5 C5_5 -3(2) .
C2_5 C3_5 C4_5 O5_5 179.0(12) .
C9_5 O5_5 C4_5 C5_5 10(2) .
C9_5 O5_5 C4_5 C3_5 -171.9(14) .
C3_5 C4_5 C5_5 C6_5 1(2) .
O5_5 C4_5 C5_5 C6_5 178.6(13) .
C4_5 C5_5 C6_5 C7_5 3(2) .
C4_5 C5_5 C6_5 C8_5 179.1(13) .
C5_5 C6_5 C7_5 C2_5 -4(2) .
C8_5 C6_5 C7_5 C2_5 179.6(12) .
C3_5 C2_5 C7_5 C6_5 2(2) .
C1_5 C2_5 C7_5 C6_5 175.5(12) .
Cu8 O4_5 C8_5 O3_5 3.9(19) .
Cu8 O4_5 C8_5 C6_5 -174.2(9) .
Cu7 O3_5 C8_5 O4_5 -7.2(19) .
Cu7 O3_5 C8_5 C6_5 170.9(9) .
C7_5 C6_5 C8_5 O4_5 178.3(13) .
C5_5 C6_5 C8_5 O4_5 2.2(19) .
C7_5 C6_5 C8_5 O3_5 0(2) .
C5_5 C6_5 C8_5 O3_5 -176.0(12) .
C4_5 O5_5 C9_5 C10_5 -179.0(15) .
Cu3 O1_6 C1_6 O2_6 -0.9(17) .
Cu3 O1_6 C1_6 C2_6 174.5(7) .
Cu4 O2_6 C1_6 O1_6 3.5(17) .
Cu4 O2_6 C1_6 C2_6 -172.0(7) .
O1_6 C1_6 C2_6 C3_6 172.9(9) .
O2_6 C1_6 C2_6 C3_6 -11.4(14) .
O1_6 C1_6 C2_6 C7_6 -5.0(15) .
O2_6 C1_6 C2_6 C7_6 170.8(8) .
C7_6 C2_6 C3_6 C4_6 0.0 .
C1_6 C2_6 C3_6 C4_6 -177.8(10) .
C9_6 O5_6 C4_6 C5_6 15(2) .
C9_6 O5_6 C4_6 C3_6 -157.4(14) .
C2_6 C3_6 C4_6 O5_6 173.1(15) .
C2_6 C3_6 C4_6 C5_6 0.0 .
O5_6 C4_6 C5_6 C6_6 -172.6(15) .
C3_6 C4_6 C5_6 C6_6 0.0 .
C4_6 C5_6 C6_6 C7_6 0.0 .
C4_6 C5_6 C6_6 C8_6 179.5(11) .
C5_6 C6_6 C7_6 C2_6 0.0 .
C8_6 C6_6 C7_6 C2_6 -179.5(10) .
C3_6 C2_6 C7_6 C6_6 0.0 .
C1_6 C2_6 C7_6 C6_6 177.9(10) .
Cu11 O3_6 C8_6 O4_6 3(2) .
Cu11 O3_6 C8_6 C6_6 -173.9(8) .
Cu12 O4_6 C8_6 O3_6 -4(2) .
Cu12 O4_6 C8_6 C6_6 172.7(8) .
C7_6 C6_6 C8_6 O3_6 7.7(16) .
C5_6 C6_6 C8_6 O3_6 -171.8(10) .
C7_6 C6_6 C8_6 O4_6 -169.3(9) .
C5_6 C6_6 C8_6 O4_6 11.2(15) .
C4_6 O5_6 C9_6 C10_6 70(2) .
Cu6 O2_7 C1_7 O1_7 8.9(18) .
Cu6 O2_7 C1_7 C2_7 -172.2(8) .
Cu5 O1_7 C1_7 O2_7 -7.2(17) .
Cu5 O1_7 C1_7 C2_7 173.8(7) .
O2_7 C1_7 C2_7 C7_7 179.4(12) .
O1_7 C1_7 C2_7 C7_7 -1.5(17) .
O2_7 C1_7 C2_7 C3_7 -0.5(17) .
O1_7 C1_7 C2_7 C3_7 178.5(10) .
C7_7 C2_7 C3_7 C4_7 -3.1(18) .
C1_7 C2_7 C3_7 C4_7 176.9(11) .
C9_7 O5_7 C4_7 C5_7 -174.5(12) .
C9_7 O5_7 C4_7 C3_7 7.2(18) .
C2_7 C3_7 C4_7 C5_7 3.2(19) .
C2_7 C3_7 C4_7 O5_7 -178.6(11) .
O5_7 C4_7 C5_7 C6_7 179.7(11) .
C3_7 C4_7 C5_7 C6_7 -2(2) .
C4_7 C5_7 C6_7 C7_7 0.7(19) .
C4_7 C5_7 C6_7 C8_7 -176.2(11) .
C3_7 C2_7 C7_7 C6_7 1.8(19) .
C1_7 C2_7 C7_7 C6_7 -178.1(11) .
C5_7 C6_7 C7_7 C2_7 -0.6(19) .
C8_7 C6_7 C7_7 C2_7 176.3(11) .
Cu7 O3_7 C8_7 O4_7 4.1(17) .
Cu7 O3_7 C8_7 C6_7 -171.7(7) .
Cu8 O4_7 C8_7 O3_7 -6.3(17) .
Cu8 O4_7 C8_7 C6_7 169.4(8) .
C7_7 C6_7 C8_7 O3_7 0.5(17) .
C5_7 C6_7 C8_7 O3_7 177.3(11) .
C7_7 C6_7 C8_7 O4_7 -175.6(11) .
C5_7 C6_7 C8_7 O4_7 1.2(17) .
C4_7 O5_7 C9_7 C10_7 -179.4(11) .
Cu7 O1_8 C1_8 O2_8 8.7(19) .
Cu7 O1_8 C1_8 C2_8 -176.7(8) .
Cu8 O2_8 C1_8 O1_8 -10.2(18) .
Cu8 O2_8 C1_8 C2_8 175.3(8) .
O1_8 C1_8 C2_8 C7_8 13.5(18) .
O2_8 C1_8 C2_8 C7_8 -171.5(11) .
O1_8 C1_8 C2_8 C3_8 -169.5(12) .
O2_8 C1_8 C2_8 C3_8 5.5(18) .
C7_8 C2_8 C3_8 C4_8 -4(2) .
C1_8 C2_8 C3_8 C4_8 179.1(13) .
C9_8 O5_8 C4_8 C3_8 29(2) .
C9_8 O5_8 C4_8 C5_8 -160.9(15) .
C2_8 C3_8 C4_8 O5_8 176.4(14) .
C2_8 C3_8 C4_8 C5_8 7(2) .
O5_8 C4_8 C5_8 C6_8 -177.4(14) .
C3_8 C4_8 C5_8 C6_8 -7(2) .
C4_8 C5_8 C6_8 C7_8 3(2) .
C4_8 C5_8 C6_8 C8_8 -177.2(13) .
C3_8 C2_8 C7_8 C6_8 0.6(19) .
C1_8 C2_8 C7_8 C6_8 177.5(11) .
C5_8 C6_8 C7_8 C2_8 -0.3(19) .
C8_8 C6_8 C7_8 C2_8 -179.7(11) .
Cu10 O4_8 C8_8 O3_8 1.4(18) .
Cu10 O4_8 C8_8 C6_8 -172.6(8) .
Cu9 O3_8 C8_8 O4_8 4.3(17) .
Cu9 O3_8 C8_8 C6_8 178.6(8) .
C5_8 C6_8 C8_8 O4_8 -9.4(19) .
C7_8 C6_8 C8_8 O4_8 169.9(11) .
C5_8 C6_8 C8_8 O3_8 175.7(12) .
C7_8 C6_8 C8_8 O3_8 -4.9(17) .
C4_8 O5_8 C9_8 C10_8 73(2) .
Cu9 O1_9 C1_9 O2_9 5.8(18) .
Cu9 O1_9 C1_9 C2_9 -172.5(7) .
Cu10 O2_9 C1_9 O1_9 -2.1(17) .
Cu10 O2_9 C1_9 C2_9 176.1(7) .
O1_9 C1_9 C2_9 C3_9 -178.3(11) .
O2_9 C1_9 C2_9 C3_9 3.2(16) .
O1_9 C1_9 C2_9 C7_9 4.0(16) .
O2_9 C1_9 C2_9 C7_9 -174.5(10) .
C7_9 C2_9 C3_9 C4_9 0.5(19) .
C1_9 C2_9 C3_9 C4_9 -177.2(11) .
C2_9 C3_9 C4_9 O5_9 176.3(12) .
C2_9 C3_9 C4_9 C5_9 -1.9(19) .
C9_9 O5_9 C4_9 C3_9 -13(2) .
C9_9 O5_9 C4_9 C5_9 165.6(13) .
C3_9 C4_9 C5_9 C6_9 2(2) .
O5_9 C4_9 C5_9 C6_9 -176.6(12) .
C4_9 C5_9 C6_9 C7_9 0(2) .
C4_9 C5_9 C6_9 C8_9 174.6(11) .
C5_9 C6_9 C7_9 C2_9 -1.3(17) .
C8_9 C6_9 C7_9 C2_9 -176.1(10) .
C3_9 C2_9 C7_9 C6_9 1.2(17) .
C1_9 C2_9 C7_9 C6_9 178.8(10) .
Cu11 O3_9 C8_9 O4_9 -12.0(17) .
Cu11 O3_9 C8_9 C6_9 173.7(7) .
Cu12 O4_9 C8_9 O3_9 11.3(17) .
Cu12 O4_9 C8_9 C6_9 -174.4(7) .
C5_9 C6_9 C8_9 O3_9 176.1(11) .
C7_9 C6_9 C8_9 O3_9 -9.0(16) .
C5_9 C6_9 C8_9 O4_9 1.2(17) .
C7_9 C6_9 C8_9 O4_9 176.0(10) .
C4_9 O5_9 C9_9 C10_9 -167.8(15) .
Cu9 O1_10 C1_10 O2_10 -1.9(17) .
Cu9 O1_10 C1_10 C2_10 -179.6(7) .
Cu10 O2_10 C1_10 O1_10 7.9(16) .
Cu10 O2_10 C1_10 C2_10 -174.4(7) .
O1_10 C1_10 C2_10 C3_10 178.3(10) .
O2_10 C1_10 C2_10 C3_10 0.4(16) .
O1_10 C1_10 C2_10 C7_10 -6.9(15) .
O2_10 C1_10 C2_10 C7_10 175.2(10) .
C7_10 C2_10 C3_10 C4_10 1.2(17) .
C1_10 C2_10 C3_10 C4_10 175.7(10) .
C9_10 O5_10 C4_10 C5_10 4.9(19) .
C9_10 O5_10 C4_10 C3_10 -173.5(11) .
C2_10 C3_10 C4_10 O5_10 176.9(11) .
C2_10 C3_10 C4_10 C5_10 -1.6(18) .
O5_10 C4_10 C5_10 C6_10 -177.8(11) .
C3_10 C4_10 C5_10 C6_10 0.6(18) .
C4_10 C5_10 C6_10 C7_10 0.9(18) .
C4_10 C5_10 C6_10 C8_10 -179.0(10) .
C3_10 C2_10 C7_10 C6_10 0.3(16) .
C1_10 C2_10 C7_10 C6_10 -174.4(10) .
C5_10 C6_10 C7_10 C2_10 -1.3(16) .
C8_10 C6_10 C7_10 C2_10 178.6(9) .
Cu6 O4_10 C8_10 O3_10 -6.8(16) 2_666
Cu6 O4_10 C8_10 C6_10 173.5(7) 2_666
Cu5 O3_10 C8_10 O4_10 3.4(16) 2_666
Cu5 O3_10 C8_10 C6_10 -177.0(7) 2_666
C5_10 C6_10 C8_10 O4_10 4.8(16) .
C7_10 C6_10 C8_10 O4_10 -175.1(10) .
C5_10 C6_10 C8_10 O3_10 -174.9(10) .
C7_10 C6_10 C8_10 O3_10 5.2(15) .
C4_10 O5_10 C9_10 C10_10 166.8(17) .
Cu12 O2_11 C1_11 O1_11 -5.2(16) .
Cu12 O2_11 C1_11 C2_11 177.2(7) .
Cu11 O1_11 C1_11 O2_11 5.4(15) .
Cu11 O1_11 C1_11 C2_11 -176.9(7) .
O2_11 C1_11 C2_11 C3_11 8.0(16) .
O1_11 C1_11 C2_11 C3_11 -169.9(10) .
O2_11 C1_11 C2_11 C7_11 -174.3(10) .
O1_11 C1_11 C2_11 C7_11 7.9(16) .
C7_11 C2_11 C3_11 C4_11 6.6(18) .
C1_11 C2_11 C3_11 C4_11 -175.6(10) .
C9_11 O5_11 C4_11 C5_11 -6.1(18) .
C9_11 O5_11 C4_11 C3_11 169.9(10) .
C2_11 C3_11 C4_11 O5_11 -178.9(11) .
C2_11 C3_11 C4_11 C5_11 -2.5(17) .
O5_11 C4_11 C5_11 C6_11 173.7(11) .
C3_11 C4_11 C5_11 C6_11 -2.3(17) .
C4_11 C5_11 C6_11 C7_11 3.1(17) .
C4_11 C5_11 C6_11 C8_11 179.7(10) .
C5_11 C6_11 C7_11 C2_11 1.1(17) .
C8_11 C6_11 C7_11 C2_11 -175.7(10) .
C3_11 C2_11 C7_11 C6_11 -5.9(17) .
C1_11 C2_11 C7_11 C6_11 176.3(10) .
Cu5 O3_11 C8_11 O4_11 -3.2(16) 2_666
Cu5 O3_11 C8_11 C6_11 177.9(7) 2_666
Cu6 O4_11 C8_11 O3_11 5.6(16) 2_666
Cu6 O4_11 C8_11 C6_11 -175.5(6) 2_666
C7_11 C6_11 C8_11 O3_11 -7.6(15) .
C5_11 C6_11 C8_11 O3_11 175.6(10) .
C7_11 C6_11 C8_11 O4_11 173.4(10) .
C5_11 C6_11 C8_11 O4_11 -3.3(15) .
C4_11 O5_11 C9_11 C10_11 -175.5(12) .
Cu10 O2_12 C1_12 O1_12 0.9(15) .
Cu10 O2_12 C1_12 C2_12 174.8(7) .
Cu9 O1_12 C1_12 O2_12 2.0(15) .
Cu9 O1_12 C1_12 C2_12 -172.3(7) .
O2_12 C1_12 C2_12 C7_12 -170.4(10) .
O1_12 C1_12 C2_12 C7_12 4.0(15) .
O2_12 C1_12 C2_12 C3_12 7.7(16) .
O1_12 C1_12 C2_12 C3_12 -177.8(10) .
C7_12 C2_12 C3_12 C4_12 3.4(18) .
C1_12 C2_12 C3_12 C4_12 -174.8(11) .
C2_12 C3_12 C4_12 O5_12 -179.8(11) .
C2_12 C3_12 C4_12 C5_12 -0.9(19) .
C9_12 O5_12 C4_12 C3_12 -165.3(12) .
C9_12 O5_12 C4_12 C5_12 15.9(19) .
C3_12 C4_12 C5_12 C6_12 -1.4(19) .
O5_12 C4_12 C5_12 C6_12 177.3(11) .
C4_12 C5_12 C6_12 C7_12 1.4(18) .
C4_12 C5_12 C6_12 C8_12 179.6(11) .
C3_12 C2_12 C7_12 C6_12 -3.4(17) .
C1_12 C2_12 C7_12 C6_12 174.7(10) .
C5_12 C6_12 C7_12 C2_12 1.0(18) .
C8_12 C6_12 C7_12 C2_12 -177.2(10) .
Cu1 O3_12 C8_12 O4_12 -8.1(18) 2_666
Cu1 O3_12 C8_12 C6_12 174.9(7) 2_666
Cu2 O4_12 C8_12 O3_12 3.9(17) 2_666
Cu2 O4_12 C8_12 C6_12 -179.0(7) 2_666
C5_12 C6_12 C8_12 O3_12 176.1(11) .
C7_12 C6_12 C8_12 O3_12 -5.6(16) .
C5_12 C6_12 C8_12 O4_12 -1.3(16) .
C7_12 C6_12 C8_12 O4_12 177.0(10) .
C4_12 O5_12 C9_12 C10_12 170.7(18) .
C3_13 N1_13 C1_13 O1_13 178.0(12) .
C2_13 N1_13 C1_13 O1_13 2(2) .
Cu2 O1_13 C1_13 N1_13 89.3(14) .
Cu4 O1_14 C1_14 N1_14 167.5(19) .
C3_14 N1_14 C1_14 O1_14 172(3) .
Cu6 O1_15 C1_15 N1_15 -177.8(11) .
C2_15 N1_15 C1_15 O1_15 -3(2) .
C3_15 N1_15 C1_15 O1_15 -179.1(15) .
Cu8 O1_16 C1_16 N1_16 -80.8(19) .
C2_16 N1_16 C1_16 O1_16 6(3) .
C3_16 N1_16 C1_16 O1_16 -178.2(14) .
Cu10 O1_17 C1_17 N1_17 168.3(11) .
C2_17 N1_17 C1_17 O1_17 -7(2) .
C3_17 N1_17 C1_17 O1_17 179.7(15) .
